data_7103481
loop_
_publ_author_name
'Hutton, Brian W'
'MacIntosh, Fraser'
'Ellis, David'
'Herisse, Fabien'
'Macgregor, Stuart A'
'McKay, David'
'Petrie-Armstrong, Victoria'
'Rosair, Georgina M'
'Perekalin, Dmitry S'
'Tricas, Hugo'
'Welch, Alan J'

_publ_section_title
;
 Unprecedented steric deformation of ortho-carborane.
;
_journal_issue 42
_journal_name_full 'Chemical communications (Cambridge, England)'
_journal_page_first 5345
_journal_page_last 5347
_journal_paper_doi 10.1039/b810702e
_journal_year 2008
_chemical_formula_sum 'C34 H48 B10 Fe2'
_chemical_formula_weight 676.52
_chemical_name_systematic
;
?
;
_space_group_IT_number 14
_symmetry_cell_setting monoclinic
_symmetry_space_group_name_Hall '-P 2yn'
_symmetry_space_group_name_H-M 'P 1 21/n 1'
_atom_sites_solution_hydrogens geom
_atom_sites_solution_primary direct
_atom_sites_solution_secondary difmap
_audit_creation_method SHELXL-97
_cell_angle_alpha 90.00
_cell_angle_beta 118.556(6)
_cell_angle_gamma 90.00
_cell_formula_units_Z 4
_cell_length_a 15.1029(17)
_cell_length_b 15.4587(19)
_cell_length_c 15.6930(18)
_cell_measurement_reflns_used 9926
_cell_measurement_temperature 100(2)
_cell_measurement_theta_max 25.01
_cell_measurement_theta_min 2.64
_cell_volume 3218.2(7)
_computing_cell_refinement 'Bruker APEX2'
_computing_data_collection 'Bruker APEX2'
_computing_data_reduction 'Bruker APEX2'
_computing_molecular_graphics 'Bruker SHELXTL'
_computing_publication_material 'Bruker SHELXTL'
_computing_structure_refinement 'SHELXL-97 (Sheldrick, 1997)'
_computing_structure_solution 'SHELXS-97 (Sheldrick, 1990)'
_diffrn_ambient_temperature 100(2)
_diffrn_measured_fraction_theta_full 0.988
_diffrn_measured_fraction_theta_max 0.979
_diffrn_measurement_device_type 'Bruker X8 APEX2'
_diffrn_measurement_method 'phi and omega scans'
_diffrn_radiation_monochromator graphite
_diffrn_radiation_source 'fine-focus sealed tube'
_diffrn_radiation_type MoK\a
_diffrn_radiation_wavelength 0.71073
_diffrn_reflns_av_R_equivalents 0.0885
_diffrn_reflns_av_sigmaI/netI 0.0542
_diffrn_reflns_limit_h_max 18
_diffrn_reflns_limit_h_min -18
_diffrn_reflns_limit_k_max 18
_diffrn_reflns_limit_k_min -18
_diffrn_reflns_limit_l_max 18
_diffrn_reflns_limit_l_min -18
_diffrn_reflns_number 47044
_diffrn_reflns_theta_full 25.00
_diffrn_reflns_theta_max 25.14
_diffrn_reflns_theta_min 2.03
_exptl_absorpt_coefficient_mu 0.928
_exptl_absorpt_correction_T_max 0.8810
_exptl_absorpt_correction_T_min 0.5969
_exptl_absorpt_correction_type multi-scan
_exptl_absorpt_process_details 'SADABS, Bruker (2004)'
_exptl_crystal_colour purple
_exptl_crystal_density_diffrn 1.396
_exptl_crystal_density_method 'not measured'
_exptl_crystal_description block
_exptl_crystal_F_000 1416
_exptl_crystal_size_max 0.60
_exptl_crystal_size_mid 0.30
_exptl_crystal_size_min 0.14
_refine_diff_density_max 0.946
_refine_diff_density_min -0.800
_refine_diff_density_rms 0.108
_refine_ls_extinction_method none
_refine_ls_goodness_of_fit_ref 1.053
_refine_ls_hydrogen_treatment constr
_refine_ls_matrix_type full
_refine_ls_number_parameters 415
_refine_ls_number_reflns 5648
_refine_ls_number_restraints 0
_refine_ls_restrained_S_all 1.053
_refine_ls_R_factor_all 0.0685
_refine_ls_R_factor_gt 0.0492
_refine_ls_shift/su_max 0.007
_refine_ls_shift/su_mean 0.001
_refine_ls_structure_factor_coef Fsqd
_refine_ls_weighting_details 'calc w=1/[\s^2^(Fo^2^)+(0.1013P)^2^+0.0000P] where P=(Fo^2^+2Fc^2^)/3'
_refine_ls_weighting_scheme calc
_refine_ls_wR_factor_gt 0.1275
_refine_ls_wR_factor_ref 0.1493
_reflns_number_gt 4408
_reflns_number_total 5648
_reflns_threshold_expression >2sigma(I)
_cod_data_source_file b810702e.txt
_cod_data_source_block x82302_0m
_cod_depositor_comments
;
The following automatic conversions were performed:
'_symmetry_cell_setting' value 'Monoclinic' changed to 'monoclinic'
according to '/home/saulius/struct/CIF-dictionaries/cif_core.dic'
dictionary named 'cif_core.dic' version 2.4.1 from 2010-06-29.

Automatic conversion script
Id: cif_fix_enum 1527 2010-12-29 10:47:43Z saulius 
;
_cod_original_sg_symbol_H-M P2(1)/n
_cod_database_code 7103481

loop_
_symmetry_equiv_pos_as_xyz
'x, y, z'
'-x+1/2, y+1/2, -z+1/2'
'-x, -y, -z'
'x-1/2, -y-1/2, z-1/2'

loop_
_atom_site_label
_atom_site_type_symbol
_atom_site_fract_x
_atom_site_fract_y
_atom_site_fract_z
_atom_site_U_iso_or_equiv
_atom_site_adp_type
_atom_site_occupancy
_atom_site_symmetry_multiplicity
_atom_site_calc_flag
_atom_site_refinement_flags
_atom_site_disorder_assembly
_atom_site_disorder_group
Fe1 Fe 0.51562(3) 0.82087(3) -0.05280(3) 0.02263(17) Uani 1 1 d . . .
Fe2 Fe -0.00856(3) 0.84206(3) 0.10959(3) 0.01638(16) Uani 1 1 d . . .
B3 B 0.2780(3) 0.5851(2) 0.0856(2) 0.0172(8) Uani 1 1 d . . .
H3 H 0.3303 0.5926 0.1652 0.021 Uiso 1 1 calc R . .
B4 B 0.3117(3) 0.5238(2) 0.0080(2) 0.0178(8) Uani 1 1 d . . .
H4 H 0.3815 0.4832 0.0364 0.021 Uiso 1 1 calc R . .
B5 B 0.2626(3) 0.5865(2) -0.1007(2) 0.0157(7) Uani 1 1 d . . .
H5 H 0.2980 0.5905 -0.1491 0.019 Uiso 1 1 calc R . .
B6 B 0.2043(3) 0.6780(2) -0.0769(2) 0.0150(7) Uani 1 1 d . . .
H6 H 0.2092 0.7450 -0.1016 0.018 Uiso 1 1 calc R . .
B7 B 0.1436(3) 0.5771(2) 0.0365(2) 0.0176(8) Uani 1 1 d . . .
H7 H 0.1068 0.5707 0.0835 0.021 Uiso 1 1 calc R . .
B8 B 0.2094(3) 0.4885(2) 0.0232(2) 0.0187(8) Uani 1 1 d . . .
H8 H 0.2148 0.4264 0.0622 0.022 Uiso 1 1 calc R . .
B9 B 0.1971(3) 0.4914(2) -0.0962(2) 0.0187(8) Uani 1 1 d . . .
H9 H 0.1921 0.4316 -0.1386 0.022 Uiso 1 1 calc R . .
B10 B 0.1307(3) 0.5879(2) -0.1519(2) 0.0173(8) Uani 1 1 d . . .
H10 H 0.0826 0.5935 -0.2324 0.021 Uiso 1 1 calc R . .
B11 B 0.0936(3) 0.6386(2) -0.0732(2) 0.0156(7) Uani 1 1 d . . .
H11 H 0.0210 0.6756 -0.1043 0.019 Uiso 1 1 calc R . .
B12 B 0.0950(3) 0.5227(2) -0.0790(2) 0.0197(8) Uani 1 1 d . . .
H12 H 0.0242 0.4831 -0.1101 0.024 Uiso 1 1 calc R . .
C1 C 0.3186(2) 0.6317(2) 0.0087(2) 0.0155(6) Uani 1 1 d . . .
C11 C 0.4228(2) 0.6814(2) 0.0425(2) 0.0162(7) Uani 1 1 d . . .
C12 C 0.4634(2) 0.7324(2) 0.1394(2) 0.0179(7) Uani 1 1 d . . .
H12A H 0.5121 0.7760 0.1410 0.021 Uiso 1 1 calc R . .
H12B H 0.4063 0.7642 0.1389 0.021 Uiso 1 1 calc R . .
C13 C 0.5145(2) 0.6800(2) 0.2330(2) 0.0204(7) Uani 1 1 d . . .
H13A H 0.5400 0.7196 0.2893 0.024 Uiso 1 1 calc R . .
H13B H 0.4647 0.6407 0.2367 0.024 Uiso 1 1 calc R . .
C14 C 0.6015(2) 0.6274(2) 0.2372(2) 0.0234(7) Uani 1 1 d . . .
H14A H 0.6340 0.5937 0.2982 0.028 Uiso 1 1 calc R . .
H14B H 0.6526 0.6664 0.2354 0.028 Uiso 1 1 calc R . .
C15 C 0.5602(2) 0.5662(2) 0.1500(2) 0.0214(7) Uani 1 1 d . . .
H15A H 0.6164 0.5324 0.1511 0.026 Uiso 1 1 calc R . .
H15B H 0.5125 0.5250 0.1547 0.026 Uiso 1 1 calc R . .
C16 C 0.5062(2) 0.6156(2) 0.0540(2) 0.0182(7) Uani 1 1 d . . .
H16A H 0.4752 0.5727 0.0009 0.022 Uiso 1 1 calc R . .
H16B H 0.5577 0.6474 0.0445 0.022 Uiso 1 1 calc R . .
C111 C 0.4096(2) 0.7456(2) -0.0378(2) 0.0182(7) Uani 1 1 d . . .
C112 C 0.4165(2) 0.7229(2) -0.1228(2) 0.0196(7) Uani 1 1 d . . .
H112 H 0.4344 0.6645 -0.1375 0.023 Uiso 1 1 calc R . .
C113 C 0.3923(2) 0.7971(2) -0.1836(2) 0.0259(8) Uani 1 1 d . . .
H113 H 0.3898 0.7999 -0.2484 0.031 Uiso 1 1 calc R . .
C114 C 0.3731(2) 0.8665(2) -0.1359(3) 0.0276(8) Uani 1 1 d . . .
H114 H 0.3543 0.9269 -0.1610 0.033 Uiso 1 1 calc R . .
C115 C 0.3851(2) 0.8350(2) -0.0457(2) 0.0225(7) Uani 1 1 d . . .
H115 H 0.3769 0.8700 0.0037 0.027 Uiso 1 1 calc R . .
C116 C 0.6568(3) 0.8093(3) 0.0662(3) 0.0419(11) Uani 1 1 d . . .
H116 H 0.6745 0.7731 0.1250 0.050 Uiso 1 1 calc R . .
C117 C 0.6582(2) 0.7823(3) -0.0186(3) 0.0359(9) Uani 1 1 d . . .
H117 H 0.6778 0.7234 -0.0303 0.043 Uiso 1 1 calc R . .
C118 C 0.6280(3) 0.8518(3) -0.0841(3) 0.0461(12) Uani 1 1 d . . .
H118 H 0.6232 0.8516 -0.1499 0.055 Uiso 1 1 calc R . .
C119 C 0.6061(3) 0.9227(3) -0.0396(4) 0.0585(14) Uani 1 1 d . . .
H119 H 0.5834 0.9816 -0.0683 0.070 Uiso 1 1 calc R . .
C120 C 0.6244(3) 0.8957(3) 0.0531(4) 0.0529(13) Uani 1 1 d . . .
H120 H 0.6155 0.9319 0.1013 0.064 Uiso 1 1 calc R . .
C2 C 0.1922(2) 0.6700(2) 0.0282(2) 0.0143(7) Uani 1 1 d . . .
C21 C 0.1880(2) 0.7534(2) 0.0866(2) 0.0150(6) Uani 1 1 d . . .
C22 C 0.2161(2) 0.83409(19) 0.0474(2) 0.0152(7) Uani 1 1 d . . .
H22A H 0.2786 0.8219 0.0439 0.018 Uiso 1 1 calc R . .
H22B H 0.1619 0.8454 -0.0194 0.018 Uiso 1 1 calc R . .
C23 C 0.2323(2) 0.9157(2) 0.1083(2) 0.0173(7) Uani 1 1 d . . .
H23A H 0.2580 0.9625 0.0830 0.021 Uiso 1 1 calc R . .
H23B H 0.1668 0.9347 0.1020 0.021 Uiso 1 1 calc R . .
C24 C 0.3066(2) 0.9008(2) 0.2155(2) 0.0204(7) Uani 1 1 d . . .
H24A H 0.3748 0.8909 0.2231 0.024 Uiso 1 1 calc R . .
H24B H 0.3094 0.9531 0.2530 0.024 Uiso 1 1 calc R . .
C25 C 0.2762(2) 0.8231(2) 0.2560(2) 0.0190(7) Uani 1 1 d . . .
H25A H 0.3290 0.8123 0.3236 0.023 Uiso 1 1 calc R . .
H25B H 0.2127 0.8365 0.2571 0.023 Uiso 1 1 calc R . .
C26 C 0.2617(2) 0.7419(2) 0.19582(19) 0.0163(7) Uani 1 1 d . . .
H26A H 0.2364 0.6950 0.2214 0.020 Uiso 1 1 calc R . .
H26B H 0.3280 0.7235 0.2037 0.020 Uiso 1 1 calc R . .
C211 C 0.0788(2) 0.7609(2) 0.0686(2) 0.0154(6) Uani 1 1 d . . .
C212 C -0.0032(2) 0.8021(2) -0.0132(2) 0.0171(7) Uani 1 1 d . . .
H212 H 0.0035 0.8410 -0.0607 0.021 Uiso 1 1 calc R . .
C213 C -0.0957(2) 0.7783(2) -0.0159(2) 0.0234(7) Uani 1 1 d . . .
H213 H -0.1648 0.7956 -0.0666 0.028 Uiso 1 1 calc R . .
C214 C -0.0719(2) 0.7234(2) 0.0652(2) 0.0229(7) Uani 1 1 d . . .
H214 H -0.1215 0.6955 0.0818 0.028 Uiso 1 1 calc R . .
C215 C 0.0344(2) 0.7143(2) 0.1174(2) 0.0176(7) Uani 1 1 d . . .
H215 H 0.0723 0.6805 0.1787 0.021 Uiso 1 1 calc R . .
C216 C 0.0642(2) 0.9451(2) 0.2009(2) 0.0224(7) Uani 1 1 d . . .
H216 H 0.1368 0.9607 0.2269 0.027 Uiso 1 1 calc R . .
C217 C -0.0163(2) 0.9754(2) 0.1132(2) 0.0242(8) Uani 1 1 d . . .
H217 H -0.0109 1.0165 0.0668 0.029 Uiso 1 1 calc R . .
C218 C -0.1063(2) 0.9370(2) 0.1026(2) 0.0233(7) Uani 1 1 d . . .
H218 H -0.1756 0.9468 0.0475 0.028 Uiso 1 1 calc R . .
C219 C -0.0814(2) 0.8834(2) 0.1837(2) 0.0220(7) Uani 1 1 d . . .
H219 H -0.1301 0.8487 0.1960 0.026 Uiso 1 1 calc R . .
C220 C 0.0249(2) 0.8871(2) 0.2450(2) 0.0223(7) Uani 1 1 d . . .
H220 H 0.0643 0.8560 0.3080 0.027 Uiso 1 1 calc R . .

loop_
_atom_site_aniso_label
_atom_site_aniso_U_11
_atom_site_aniso_U_22
_atom_site_aniso_U_33
_atom_site_aniso_U_23
_atom_site_aniso_U_13
_atom_site_aniso_U_12
Fe1 0.0199(3) 0.0256(3) 0.0256(3) -0.0046(2) 0.0134(2) -0.0061(2)
Fe2 0.0161(3) 0.0221(3) 0.0096(2) -0.00242(17) 0.0051(2) -0.00030(18)
B3 0.0154(18) 0.021(2) 0.0136(17) 0.0007(14) 0.0061(15) -0.0004(15)
B4 0.0164(19) 0.021(2) 0.0133(17) -0.0014(14) 0.0050(15) 0.0000(15)
B5 0.0148(18) 0.019(2) 0.0095(16) -0.0026(14) 0.0025(14) -0.0014(14)
B6 0.0122(18) 0.021(2) 0.0095(16) -0.0015(14) 0.0032(14) -0.0017(14)
B7 0.0164(18) 0.020(2) 0.0163(17) -0.0007(15) 0.0074(15) -0.0023(15)
B8 0.0176(19) 0.023(2) 0.0129(17) -0.0012(15) 0.0050(15) -0.0025(15)
B9 0.0161(19) 0.022(2) 0.0148(17) -0.0025(15) 0.0052(15) -0.0030(15)
B10 0.0139(18) 0.023(2) 0.0107(16) -0.0031(14) 0.0029(14) -0.0014(15)
B11 0.0132(18) 0.022(2) 0.0094(16) -0.0025(14) 0.0039(14) -0.0042(15)
B12 0.0190(19) 0.021(2) 0.0142(17) -0.0002(15) 0.0040(15) -0.0024(15)
C1 0.0146(16) 0.0200(17) 0.0100(14) -0.0011(12) 0.0044(12) 0.0004(13)
C11 0.0133(16) 0.0222(18) 0.0085(14) -0.0017(12) 0.0015(12) -0.0008(13)
C12 0.0137(16) 0.0250(18) 0.0129(15) -0.0082(13) 0.0048(13) -0.0035(13)
C13 0.0164(17) 0.030(2) 0.0063(14) -0.0051(13) -0.0014(13) 0.0005(14)
C14 0.0189(17) 0.034(2) 0.0108(15) -0.0019(14) 0.0019(13) 0.0007(15)
C15 0.0140(16) 0.028(2) 0.0159(15) -0.0011(14) 0.0020(13) 0.0033(14)
C16 0.0144(16) 0.0241(18) 0.0130(15) -0.0036(13) 0.0040(13) -0.0002(13)
C111 0.0132(16) 0.0226(18) 0.0178(15) -0.0018(13) 0.0066(13) -0.0039(13)
C112 0.0171(17) 0.0229(18) 0.0162(15) -0.0006(13) 0.0060(13) -0.0038(13)
C113 0.0247(19) 0.030(2) 0.0223(17) 0.0046(15) 0.0108(15) -0.0042(15)
C114 0.0250(19) 0.023(2) 0.037(2) 0.0107(16) 0.0169(16) 0.0003(15)
C115 0.0186(18) 0.0227(19) 0.0295(18) -0.0021(14) 0.0142(15) -0.0033(14)
C116 0.022(2) 0.071(3) 0.032(2) -0.009(2) 0.0116(17) -0.021(2)
C117 0.0147(18) 0.050(3) 0.040(2) -0.0144(19) 0.0105(17) -0.0072(17)
C118 0.024(2) 0.085(4) 0.036(2) -0.001(2) 0.0208(19) -0.016(2)
C119 0.035(3) 0.037(3) 0.107(4) -0.001(3) 0.036(3) -0.017(2)
C120 0.039(3) 0.060(3) 0.072(3) -0.041(3) 0.036(2) -0.031(2)
C2 0.0110(15) 0.0199(18) 0.0098(14) 0.0020(12) 0.0033(12) 0.0011(12)
C21 0.0165(16) 0.0192(17) 0.0084(14) -0.0006(12) 0.0050(12) -0.0008(13)
C22 0.0140(16) 0.0207(18) 0.0084(14) 0.0010(12) 0.0033(12) -0.0013(12)
C23 0.0166(16) 0.0218(18) 0.0134(15) -0.0010(13) 0.0070(13) -0.0024(13)
C24 0.0174(17) 0.0237(19) 0.0145(15) -0.0070(13) 0.0030(13) -0.0039(14)
C25 0.0223(18) 0.0226(18) 0.0091(14) -0.0025(13) 0.0052(14) 0.0012(13)
C26 0.0142(16) 0.0246(18) 0.0064(14) 0.0030(12) 0.0019(12) -0.0005(13)
C211 0.0181(16) 0.0186(17) 0.0079(14) -0.0028(12) 0.0049(12) 0.0007(13)
C212 0.0171(16) 0.0227(18) 0.0099(14) -0.0020(13) 0.0051(13) 0.0007(13)
C213 0.0202(18) 0.028(2) 0.0196(16) -0.0112(14) 0.0079(14) -0.0007(14)
C214 0.0221(18) 0.0245(19) 0.0234(17) -0.0067(14) 0.0119(15) -0.0021(14)
C215 0.0191(17) 0.0195(18) 0.0159(15) -0.0033(13) 0.0097(13) -0.0005(13)
C216 0.0251(18) 0.0256(19) 0.0191(16) -0.0100(14) 0.0128(15) -0.0033(15)
C217 0.036(2) 0.0198(19) 0.0193(17) -0.0010(14) 0.0154(16) 0.0016(15)
C218 0.0212(18) 0.030(2) 0.0142(15) -0.0016(14) 0.0047(14) 0.0074(15)
C219 0.0220(17) 0.030(2) 0.0150(15) -0.0059(14) 0.0096(14) 0.0006(15)
C220 0.0217(18) 0.029(2) 0.0130(15) -0.0041(14) 0.0060(14) 0.0034(14)

loop_
_atom_type_symbol
_atom_type_description
_atom_type_scat_dispersion_real
_atom_type_scat_dispersion_imag
_atom_type_scat_source
C C 0.0033 0.0016 'International Tables Vol C Tables 4.2.6.8 and 6.1.1.4'
H H 0.0000 0.0000 'International Tables Vol C Tables 4.2.6.8 and 6.1.1.4'
B B 0.0013 0.0007 'International Tables Vol C Tables 4.2.6.8 and 6.1.1.4'
Fe Fe 0.3463 0.8444 'International Tables Vol C Tables 4.2.6.8 and 6.1.1.4'

loop_
_geom_angle_atom_site_label_1
_geom_angle_atom_site_label_2
_geom_angle_atom_site_label_3
_geom_angle
_geom_angle_site_symmetry_1
_geom_angle_site_symmetry_3
_geom_angle_publ_flag
C119 Fe1 C118 40.90(18) . . ?
C119 Fe1 C114 104.52(17) . . ?
C118 Fe1 C114 120.81(16) . . ?
C119 Fe1 C115 122.18(17) . . ?
C118 Fe1 C115 157.97(17) . . ?
C114 Fe1 C115 40.88(13) . . ?
C119 Fe1 C113 119.22(19) . . ?
C118 Fe1 C113 105.35(15) . . ?
C114 Fe1 C113 40.64(14) . . ?
C115 Fe1 C113 68.47(13) . . ?
C119 Fe1 C117 68.04(18) . . ?
C118 Fe1 C117 40.24(16) . . ?
C114 Fe1 C117 158.09(15) . . ?
C115 Fe1 C117 160.42(15) . . ?
C113 Fe1 C117 123.50(14) . . ?
C119 Fe1 C112 156.18(19) . . ?
C118 Fe1 C112 121.70(15) . . ?
C114 Fe1 C112 68.52(14) . . ?
C115 Fe1 C112 68.28(13) . . ?
C113 Fe1 C112 40.82(13) . . ?
C117 Fe1 C112 109.52(14) . . ?
C119 Fe1 C120 40.4(2) . . ?
C118 Fe1 C120 67.98(17) . . ?
C114 Fe1 C120 121.09(18) . . ?
C115 Fe1 C120 108.45(15) . . ?
C113 Fe1 C120 155.65(19) . . ?
C117 Fe1 C120 67.42(16) . . ?
C112 Fe1 C120 162.48(18) . . ?
C119 Fe1 C116 67.72(19) . . ?
C118 Fe1 C116 67.61(16) . . ?
C114 Fe1 C116 158.08(16) . . ?
C115 Fe1 C116 124.56(14) . . ?
C113 Fe1 C116 161.16(16) . . ?
C117 Fe1 C116 40.03(15) . . ?
C112 Fe1 C116 126.69(16) . . ?
C120 Fe1 C116 39.90(18) . . ?
C119 Fe1 C111 159.89(17) . . ?
C118 Fe1 C111 158.95(16) . . ?
C114 Fe1 C111 68.36(13) . . ?
C115 Fe1 C111 40.35(12) . . ?
C113 Fe1 C111 68.40(12) . . ?
C117 Fe1 C111 125.32(15) . . ?
C112 Fe1 C111 40.59(12) . . ?
C120 Fe1 C111 125.89(16) . . ?
C116 Fe1 C111 111.53(14) . . ?
C213 Fe2 C214 41.15(13) . . ?
C213 Fe2 C218 100.35(13) . . ?
C214 Fe2 C218 114.79(13) . . ?
C213 Fe2 C219 115.34(13) . . ?
C214 Fe2 C219 100.56(13) . . ?
C218 Fe2 C219 40.32(13) . . ?
C213 Fe2 C220 153.37(13) . . ?
C214 Fe2 C220 120.19(13) . . ?
C218 Fe2 C220 68.14(12) . . ?
C219 Fe2 C220 40.64(12) . . ?
C213 Fe2 C212 40.79(12) . . ?
C214 Fe2 C212 68.38(12) . . ?
C218 Fe2 C212 120.91(12) . . ?
C219 Fe2 C212 153.61(12) . . ?
C220 Fe2 C212 165.29(12) . . ?
C213 Fe2 C215 68.43(13) . . ?
C214 Fe2 C215 40.51(12) . . ?
C218 Fe2 C215 152.53(13) . . ?
C219 Fe2 C215 120.22(13) . . ?
C220 Fe2 C215 110.32(13) . . ?
C212 Fe2 C215 67.52(12) . . ?
C213 Fe2 C217 119.52(13) . . ?
C214 Fe2 C217 152.39(13) . . ?
C218 Fe2 C217 40.32(13) . . ?
C219 Fe2 C217 67.69(13) . . ?
C220 Fe2 C217 67.85(13) . . ?
C212 Fe2 C217 110.64(12) . . ?
C215 Fe2 C217 166.65(12) . . ?
C213 Fe2 C216 158.37(14) . . ?
C214 Fe2 C216 159.79(13) . . ?
C218 Fe2 C216 67.46(13) . . ?
C219 Fe2 C216 67.61(12) . . ?
C220 Fe2 C216 40.36(12) . . ?
C212 Fe2 C216 129.19(12) . . ?
C215 Fe2 C216 130.29(13) . . ?
C217 Fe2 C216 39.88(12) . . ?
C213 Fe2 C211 68.18(12) . . ?
C214 Fe2 C211 67.85(12) . . ?
C218 Fe2 C211 160.16(12) . . ?
C219 Fe2 C211 158.96(13) . . ?
C220 Fe2 C211 129.02(12) . . ?
C212 Fe2 C211 40.09(11) . . ?
C215 Fe2 C211 39.85(11) . . ?
C217 Fe2 C211 130.32(12) . . ?
C216 Fe2 C211 117.46(12) . . ?
C1 B3 C2 75.82(19) . . ?
C1 B3 B7 115.4(2) . . ?
C2 B3 B7 55.13(18) . . ?
C1 B3 B4 56.18(18) . . ?
C2 B3 B4 115.1(2) . . ?
B7 B3 B4 107.5(2) . . ?
C1 B3 B8 105.3(2) . . ?
C2 B3 B8 104.3(2) . . ?
B7 B3 B8 58.38(19) . . ?
B4 B3 B8 58.26(18) . . ?
C1 B3 H3 115.7 . . ?
C2 B3 H3 116.6 . . ?
B7 B3 H3 122.4 . . ?
B4 B3 H3 122.1 . . ?
B8 B3 H3 127.1 . . ?
C1 B4 B8 111.4(2) . . ?
C1 B4 B5 57.35(18) . . ?
B8 B4 B5 107.9(2) . . ?
C1 B4 B9 108.3(2) . . ?
B8 B4 B9 60.60(19) . . ?
B5 B4 B9 60.11(19) . . ?
C1 B4 B3 60.41(19) . . ?
B8 B4 B3 61.34(19) . . ?
B5 B4 B3 103.8(2) . . ?
B9 B4 B3 107.6(2) . . ?
C1 B4 H4 120.9 . . ?
B8 B4 H4 119.5 . . ?
B5 B4 H4 124.5 . . ?
B9 B4 H4 121.4 . . ?
B3 B4 H4 122.9 . . ?
C1 B5 B10 111.9(2) . . ?
C1 B5 B4 57.81(19) . . ?
B10 B5 B4 107.8(2) . . ?
C1 B5 B9 108.7(2) . . ?
B10 B5 B9 60.07(19) . . ?
B4 B5 B9 60.12(19) . . ?
C1 B5 B6 60.82(19) . . ?
B10 B5 B6 61.62(19) . . ?
B4 B5 B6 104.5(2) . . ?
B9 B5 B6 107.7(2) . . ?
C1 B5 H5 120.4 . . ?
B10 B5 H5 119.6 . . ?
B4 B5 H5 124.2 . . ?
B9 B5 H5 121.6 . . ?
B6 B5 H5 122.5 . . ?
C2 B6 C1 75.93(18) . . ?
C2 B6 B5 115.0(2) . . ?
C1 B6 B5 55.78(17) . . ?
C2 B6 B11 55.28(17) . . ?
C1 B6 B11 115.1(2) . . ?
B5 B6 B11 107.1(2) . . ?
C2 B6 B10 104.4(2) . . ?
C1 B6 B10 104.8(2) . . ?
B5 B6 B10 58.07(18) . . ?
B11 B6 B10 58.24(18) . . ?
C2 B6 H6 116.4 . . ?
C1 B6 H6 116.1 . . ?
B5 B6 H6 122.4 . . ?
B11 B6 H6 122.5 . . ?
B10 B6 H6 127.2 . . ?
C2 B7 B8 111.8(2) . . ?
C2 B7 B11 57.24(18) . . ?
B8 B7 B11 107.6(2) . . ?
C2 B7 B3 61.25(19) . . ?
B8 B7 B3 61.3(2) . . ?
B11 B7 B3 104.3(2) . . ?
C2 B7 B12 108.1(2) . . ?
B8 B7 B12 60.07(19) . . ?
B11 B7 B12 59.94(19) . . ?
B3 B7 B12 107.3(2) . . ?
C2 B7 H7 120.6 . . ?
B8 B7 H7 119.7 . . ?
B11 B7 H7 124.5 . . ?
B3 B7 H7 122.5 . . ?
B12 B7 H7 121.9 . . ?
B4 B8 B7 110.9(3) . . ?
B4 B8 B12 108.8(2) . . ?
B7 B8 B12 61.2(2) . . ?
B4 B8 B9 60.65(19) . . ?
B7 B8 B9 108.8(3) . . ?
B12 B8 B9 58.77(19) . . ?
B4 B8 B3 60.40(19) . . ?
B7 B8 B3 60.3(2) . . ?
B12 B8 B3 107.4(3) . . ?
B9 B8 B3 106.9(2) . . ?
B4 B8 H8 120.1 . . ?
B7 B8 H8 119.9 . . ?
B12 B8 H8 122.0 . . ?
B9 B8 H8 122.4 . . ?
B3 B8 H8 122.5 . . ?
B12 B9 B10 60.9(2) . . ?
B12 B9 B4 108.6(2) . . ?
B10 B9 B4 106.6(3) . . ?
B12 B9 B5 108.8(3) . . ?
B10 B9 B5 58.92(19) . . ?
B4 B9 B5 59.76(19) . . ?
B12 B9 B8 60.45(19) . . ?
B10 B9 B8 106.7(2) . . ?
B4 B9 B8 58.76(18) . . ?
B5 B9 B8 106.2(2) . . ?
B12 B9 H9 120.3 . . ?
B10 B9 H9 122.6 . . ?
B4 B9 H9 122.3 . . ?
B5 B9 H9 122.3 . . ?
B8 B9 H9 123.0 . . ?
B5 B10 B11 110.8(2) . . ?
B5 B10 B9 61.00(19) . . ?
B11 B10 B9 108.8(2) . . ?
B5 B10 B12 108.9(2) . . ?
B11 B10 B12 60.67(19) . . ?
B9 B10 B12 58.98(19) . . ?
B5 B10 B6 60.31(19) . . ?
B11 B10 B6 60.49(18) . . ?
B9 B10 B6 107.4(2) . . ?
B12 B10 B6 107.2(2) . . ?
B5 B10 H10 120.0 . . ?
B11 B10 H10 120.1 . . ?
B9 B10 H10 122.0 . . ?
B12 B10 H10 122.2 . . ?
B6 B10 H10 122.4 . . ?
C2 B11 B10 111.3(2) . . ?
C2 B11 B7 57.06(18) . . ?
B10 B11 B7 107.9(2) . . ?
C2 B11 B12 108.4(2) . . ?
B10 B11 B12 60.36(19) . . ?
B7 B11 B12 60.51(19) . . ?
C2 B11 B6 60.60(18) . . ?
B10 B11 B6 61.27(19) . . ?
B7 B11 B6 103.8(2) . . ?
B12 B11 B6 107.6(2) . . ?
C2 B11 H11 120.9 . . ?
B10 B11 H11 119.6 . . ?
B7 B11 H11 124.4 . . ?
B12 B11 H11 121.3 . . ?
B6 B11 H11 122.9 . . ?
B9 B12 B8 60.78(19) . . ?
B9 B12 B10 60.1(2) . . ?
B8 B12 B10 106.4(2) . . ?
B9 B12 B11 108.4(2) . . ?
B8 B12 B11 106.2(2) . . ?
B10 B12 B11 58.97(19) . . ?
B9 B12 B7 108.4(2) . . ?
B8 B12 B7 58.75(19) . . ?
B10 B12 B7 106.1(2) . . ?
B11 B12 B7 59.55(19) . . ?
B9 B12 H12 120.5 . . ?
B8 B12 H12 122.8 . . ?
B10 B12 H12 123.1 . . ?
B11 B12 H12 122.4 . . ?
B7 B12 H12 122.5 . . ?
C11 C1 B5 118.6(2) . . ?
C11 C1 B4 122.0(2) . . ?
B5 C1 B4 64.8(2) . . ?
C11 C1 B3 125.7(2) . . ?
B5 C1 B3 111.5(2) . . ?
B4 C1 B3 63.42(19) . . ?
C11 C1 B6 120.7(2) . . ?
B5 C1 B6 63.40(19) . . ?
B4 C1 B6 111.6(2) . . ?
B3 C1 B6 99.0(2) . . ?
C11 C1 C2 128.3(2) . . ?
B5 C1 C2 102.4(2) . . ?
B4 C1 C2 102.7(2) . . ?
B3 C1 C2 52.33(16) . . ?
B6 C1 C2 51.91(15) . . ?
C111 C11 C12 108.0(2) . . ?
C111 C11 C16 107.2(2) . . ?
C12 C11 C16 107.3(2) . . ?
C111 C11 C1 108.5(2) . . ?
C12 C11 C1 115.7(2) . . ?
C16 C11 C1 109.8(2) . . ?
C13 C12 C11 117.0(3) . . ?
C13 C12 H12A 108.0 . . ?
C11 C12 H12A 108.0 . . ?
C13 C12 H12B 108.0 . . ?
C11 C12 H12B 108.0 . . ?
H12A C12 H12B 107.3 . . ?
C14 C13 C12 110.8(2) . . ?
C14 C13 H13A 109.5 . . ?
C12 C13 H13A 109.5 . . ?
C14 C13 H13B 109.5 . . ?
C12 C13 H13B 109.5 . . ?
H13A C13 H13B 108.1 . . ?
C13 C14 C15 108.5(2) . . ?
C13 C14 H14A 110.0 . . ?
C15 C14 H14A 110.0 . . ?
C13 C14 H14B 110.0 . . ?
C15 C14 H14B 110.0 . . ?
H14A C14 H14B 108.4 . . ?
C16 C15 C14 111.7(3) . . ?
C16 C15 H15A 109.3 . . ?
C14 C15 H15A 109.3 . . ?
C16 C15 H15B 109.3 . . ?
C14 C15 H15B 109.3 . . ?
H15A C15 H15B 107.9 . . ?
C15 C16 C11 117.3(2) . . ?
C15 C16 H16A 108.0 . . ?
C11 C16 H16A 108.0 . . ?
C15 C16 H16B 108.0 . . ?
C11 C16 H16B 108.0 . . ?
H16A C16 H16B 107.2 . . ?
C115 C111 C112 106.8(3) . . ?
C115 C111 C11 128.7(3) . . ?
C112 C111 C11 124.5(3) . . ?
C115 C111 Fe1 68.19(17) . . ?
C112 C111 Fe1 68.20(17) . . ?
C11 C111 Fe1 130.3(2) . . ?
C113 C112 C111 108.5(3) . . ?
C113 C112 Fe1 69.53(19) . . ?
C111 C112 Fe1 71.21(18) . . ?
C113 C112 H112 125.7 . . ?
C111 C112 H112 125.7 . . ?
Fe1 C112 H112 125.7 . . ?
C114 C113 C112 107.9(3) . . ?
C114 C113 Fe1 69.6(2) . . ?
C112 C113 Fe1 69.65(18) . . ?
C114 C113 H113 126.0 . . ?
C112 C113 H113 126.0 . . ?
Fe1 C113 H113 126.0 . . ?
C113 C114 C115 107.8(3) . . ?
C113 C114 Fe1 69.80(19) . . ?
C115 C114 Fe1 69.61(19) . . ?
C113 C114 H114 126.1 . . ?
C115 C114 H114 126.1 . . ?
Fe1 C114 H114 126.1 . . ?
C114 C115 C111 108.9(3) . . ?
C114 C115 Fe1 69.51(18) . . ?
C111 C115 Fe1 71.46(17) . . ?
C114 C115 H115 125.6 . . ?
C111 C115 H115 125.6 . . ?
Fe1 C115 H115 125.6 . . ?
C120 C116 C117 107.8(4) . . ?
C120 C116 Fe1 69.4(2) . . ?
C117 C116 Fe1 69.2(2) . . ?
C120 C116 H116 126.1 . . ?
C117 C116 H116 126.1 . . ?
Fe1 C116 H116 126.1 . . ?
C118 C117 C116 108.6(4) . . ?
C118 C117 Fe1 69.6(2) . . ?
C116 C117 Fe1 70.7(2) . . ?
C118 C117 H117 125.7 . . ?
C116 C117 H117 125.7 . . ?
Fe1 C117 H117 125.7 . . ?
C117 C118 C119 107.6(4) . . ?
C117 C118 Fe1 70.2(2) . . ?
C119 C118 Fe1 69.3(2) . . ?
C117 C118 H118 126.2 . . ?
C119 C118 H118 126.2 . . ?
Fe1 C118 H118 126.2 . . ?
C120 C119 C118 107.5(4) . . ?
C120 C119 Fe1 70.4(2) . . ?
C118 C119 Fe1 69.8(2) . . ?
C120 C119 H119 126.2 . . ?
C118 C119 H119 126.2 . . ?
Fe1 C119 H119 126.2 . . ?
C116 C120 C119 108.4(4) . . ?
C116 C120 Fe1 70.7(2) . . ?
C119 C120 Fe1 69.1(2) . . ?
C116 C120 H120 125.8 . . ?
C119 C120 H120 125.8 . . ?
Fe1 C120 H120 125.8 . . ?
C21 C2 B7 121.1(2) . . ?
C21 C2 B11 121.7(2) . . ?
B7 C2 B11 65.7(2) . . ?
C21 C2 B6 122.3(2) . . ?
B7 C2 B6 112.8(2) . . ?
B11 C2 B6 64.12(18) . . ?
C21 C2 B3 121.9(2) . . ?
B7 C2 B3 63.6(2) . . ?
B11 C2 B3 112.2(2) . . ?
B6 C2 B3 98.7(2) . . ?
C21 C2 C1 125.7(2) . . ?
B7 C2 C1 103.3(2) . . ?
B11 C2 C1 103.5(2) . . ?
B6 C2 C1 52.15(15) . . ?
B3 C2 C1 51.85(15) . . ?
C22 C21 C211 110.0(2) . . ?
C22 C21 C26 110.3(2) . . ?
C211 C21 C26 110.7(2) . . ?
C22 C21 C2 109.3(2) . . ?
C211 C21 C2 106.7(2) . . ?
C26 C21 C2 109.7(2) . . ?
C23 C22 C21 114.3(2) . . ?
C23 C22 H22A 108.7 . . ?
C21 C22 H22A 108.7 . . ?
C23 C22 H22B 108.7 . . ?
C21 C22 H22B 108.7 . . ?
H22A C22 H22B 107.6 . . ?
C24 C23 C22 112.1(3) . . ?
C24 C23 H23A 109.2 . . ?
C22 C23 H23A 109.2 . . ?
C24 C23 H23B 109.2 . . ?
C22 C23 H23B 109.2 . . ?
H23A C23 H23B 107.9 . . ?
C25 C24 C23 111.5(2) . . ?
C25 C24 H24A 109.3 . . ?
C23 C24 H24A 109.3 . . ?
C25 C24 H24B 109.3 . . ?
C23 C24 H24B 109.3 . . ?
H24A C24 H24B 108.0 . . ?
C26 C25 C24 111.9(2) . . ?
C26 C25 H25A 109.2 . . ?
C24 C25 H25A 109.2 . . ?
C26 C25 H25B 109.2 . . ?
C24 C25 H25B 109.2 . . ?
H25A C25 H25B 107.9 . . ?
C25 C26 C21 114.0(3) . . ?
C25 C26 H26A 108.7 . . ?
C21 C26 H26A 108.7 . . ?
C25 C26 H26B 108.8 . . ?
C21 C26 H26B 108.7 . . ?
H26A C26 H26B 107.6 . . ?
C215 C211 C212 106.0(3) . . ?
C215 C211 C21 126.9(3) . . ?
C212 C211 C21 126.0(2) . . ?
C215 C211 Fe2 67.52(16) . . ?
C212 C211 Fe2 67.35(16) . . ?
C21 C211 Fe2 138.8(2) . . ?
C213 C212 C211 109.0(3) . . ?
C213 C212 Fe2 68.25(17) . . ?
C211 C212 Fe2 72.56(16) . . ?
C213 C212 H212 125.5 . . ?
C211 C212 H212 125.5 . . ?
Fe2 C212 H212 125.5 . . ?
C214 C213 C212 107.6(3) . . ?
C214 C213 Fe2 69.66(18) . . ?
C212 C213 Fe2 70.96(17) . . ?
C214 C213 H213 126.2 . . ?
C212 C213 H213 126.2 . . ?
Fe2 C213 H213 126.2 . . ?
C215 C214 C213 107.9(3) . . ?
C215 C214 Fe2 70.93(18) . . ?
C213 C214 Fe2 69.19(18) . . ?
C215 C214 H214 126.1 . . ?
C213 C214 H214 126.1 . . ?
Fe2 C214 H214 126.1 . . ?
C214 C215 C211 109.4(3) . . ?
C214 C215 Fe2 68.55(18) . . ?
C211 C215 Fe2 72.63(18) . . ?
C214 C215 H215 125.3 . . ?
C211 C215 H215 125.3 . . ?
Fe2 C215 H215 125.3 . . ?
C217 C216 C220 108.5(3) . . ?
C217 C216 Fe2 69.87(19) . . ?
C220 C216 Fe2 69.26(18) . . ?
C217 C216 H216 125.7 . . ?
C220 C216 H216 125.7 . . ?
Fe2 C216 H216 125.7 . . ?
C216 C217 C218 107.9(3) . . ?
C216 C217 Fe2 70.26(19) . . ?
C218 C217 Fe2 69.07(19) . . ?
C216 C217 H217 126.1 . . ?
C218 C217 H217 126.1 . . ?
Fe2 C217 H217 126.1 . . ?
C219 C218 C217 108.2(3) . . ?
C219 C218 Fe2 69.91(18) . . ?
C217 C218 Fe2 70.61(19) . . ?
C219 C218 H218 125.9 . . ?
C217 C218 H218 125.9 . . ?
Fe2 C218 H218 125.9 . . ?
C218 C219 C220 108.3(3) . . ?
C218 C219 Fe2 69.77(17) . . ?
C220 C219 Fe2 70.01(17) . . ?
C218 C219 H219 125.9 . . ?
C220 C219 H219 125.9 . . ?
Fe2 C219 H219 125.9 . . ?
C219 C220 C216 107.1(3) . . ?
C219 C220 Fe2 69.35(17) . . ?
C216 C220 Fe2 70.38(17) . . ?
C219 C220 H220 126.4 . . ?
C216 C220 H220 126.4 . . ?
Fe2 C220 H220 126.4 . . ?

loop_
_geom_bond_atom_site_label_1
_geom_bond_atom_site_label_2
_geom_bond_distance
_geom_bond_site_symmetry_2
_geom_bond_publ_flag
Fe1 C119 2.030(4) . ?
Fe1 C118 2.037(3) . ?
Fe1 C114 2.037(3) . ?
Fe1 C115 2.039(3) . ?
Fe1 C113 2.040(3) . ?
Fe1 C117 2.044(3) . ?
Fe1 C112 2.042(3) . ?
Fe1 C120 2.047(4) . ?
Fe1 C116 2.064(4) . ?
Fe1 C111 2.082(3) . ?
Fe2 C213 2.026(3) . ?
Fe2 C214 2.032(3) . ?
Fe2 C218 2.046(3) . ?
Fe2 C219 2.048(3) . ?
Fe2 C220 2.057(3) . ?
Fe2 C212 2.061(3) . ?
Fe2 C215 2.063(3) . ?
Fe2 C217 2.066(3) . ?
Fe2 C216 2.072(3) . ?
Fe2 C211 2.131(3) . ?
B3 C1 1.748(4) . ?
B3 C2 1.760(4) . ?
B3 B7 1.798(5) . ?
B3 B4 1.798(5) . ?
B3 B8 1.815(5) . ?
B3 H3 1.1200 . ?
B4 C1 1.670(5) . ?
B4 B8 1.759(5) . ?
B4 B5 1.786(5) . ?
B4 B9 1.793(5) . ?
B4 H4 1.1200 . ?
B5 C1 1.662(4) . ?
B5 B10 1.755(5) . ?
B5 B9 1.793(5) . ?
B5 B6 1.797(5) . ?
B5 H5 1.1200 . ?
B6 C2 1.749(4) . ?
B6 C1 1.755(4) . ?
B6 B11 1.806(5) . ?
B6 B10 1.820(5) . ?
B6 H6 1.1200 . ?
B7 C2 1.647(5) . ?
B7 B8 1.762(5) . ?
B7 B11 1.788(5) . ?
B7 B12 1.806(5) . ?
B7 H7 1.1200 . ?
B8 B12 1.786(5) . ?
B8 B9 1.792(5) . ?
B8 H8 1.1200 . ?
B9 B12 1.756(5) . ?
B9 B10 1.776(5) . ?
B9 H9 1.1200 . ?
B10 B11 1.765(5) . ?
B10 B12 1.790(5) . ?
B10 H10 1.1200 . ?
B11 C2 1.650(4) . ?
B11 B12 1.795(5) . ?
B11 H11 1.1200 . ?
B12 H12 1.1200 . ?
C1 C11 1.597(4) . ?
C11 C111 1.540(4) . ?
C11 C12 1.556(4) . ?
C11 C16 1.561(4) . ?
C12 C13 1.524(4) . ?
C12 H12A 0.9900 . ?
C12 H12B 0.9900 . ?
C13 C14 1.520(4) . ?
C13 H13A 0.9900 . ?
C13 H13B 0.9900 . ?
C14 C15 1.530(4) . ?
C14 H14A 0.9900 . ?
C14 H14B 0.9900 . ?
C15 C16 1.531(4) . ?
C15 H15A 0.9900 . ?
C15 H15B 0.9900 . ?
C16 H16A 0.9900 . ?
C16 H16B 0.9900 . ?
C111 C115 1.422(5) . ?
C111 C112 1.431(4) . ?
C112 C113 1.424(5) . ?
C112 H112 1.0000 . ?
C113 C114 1.416(5) . ?
C113 H113 1.0000 . ?
C114 C115 1.423(5) . ?
C114 H114 1.0000 . ?
C115 H115 1.0000 . ?
C116 C120 1.403(6) . ?
C116 C117 1.406(5) . ?
C116 H116 1.0000 . ?
C117 C118 1.404(6) . ?
C117 H117 1.0000 . ?
C118 C119 1.421(6) . ?
C118 H118 1.0000 . ?
C119 C120 1.409(7) . ?
C119 H119 1.0000 . ?
C120 H120 1.0000 . ?
C2 C21 1.600(4) . ?
C21 C22 1.537(4) . ?
C21 C211 1.538(4) . ?
C21 C26 1.544(4) . ?
C22 C23 1.530(4) . ?
C22 H22A 0.9900 . ?
C22 H22B 0.9900 . ?
C23 C24 1.529(4) . ?
C23 H23A 0.9900 . ?
C23 H23B 0.9900 . ?
C24 C25 1.528(4) . ?
C24 H24A 0.9900 . ?
C24 H24B 0.9900 . ?
C25 C26 1.523(4) . ?
C25 H25A 0.9900 . ?
C25 H25B 0.9900 . ?
C26 H26A 0.9900 . ?
C26 H26B 0.9900 . ?
C211 C215 1.431(4) . ?
C211 C212 1.438(4) . ?
C212 C213 1.425(4) . ?
C212 H212 1.0000 . ?
C213 C214 1.426(5) . ?
C213 H213 1.0000 . ?
C214 C215 1.418(4) . ?
C214 H214 1.0000 . ?
C215 H215 1.0000 . ?
C216 C217 1.411(4) . ?
C216 C220 1.424(5) . ?
C216 H216 1.0000 . ?
C217 C218 1.417(5) . ?
C217 H217 1.0000 . ?
C218 C219 1.411(4) . ?
C218 H218 1.0000 . ?
C219 C220 1.425(4) . ?
C219 H219 1.0000 . ?
C220 H220 1.0000 . ?

loop_
_geom_torsion_atom_site_label_1
_geom_torsion_atom_site_label_2
_geom_torsion_atom_site_label_3
_geom_torsion_atom_site_label_4
_geom_torsion
_geom_torsion_site_symmetry_1
_geom_torsion_site_symmetry_2
_geom_torsion_site_symmetry_3
_geom_torsion_site_symmetry_4
_geom_torsion_publ_flag
C2 B3 B4 C1 50.2(2) . . . . ?
B7 B3 B4 C1 109.3(3) . . . . ?
B8 B3 B4 C1 142.0(2) . . . . ?
C1 B3 B4 B8 -142.0(2) . . . . ?
C2 B3 B4 B8 -91.8(3) . . . . ?
B7 B3 B4 B8 -32.7(2) . . . . ?
C1 B3 B4 B5 -38.9(2) . . . . ?
C2 B3 B4 B5 11.3(3) . . . . ?
B7 B3 B4 B5 70.3(3) . . . . ?
B8 B3 B4 B5 103.1(2) . . . . ?
C1 B3 B4 B9 -101.5(3) . . . . ?
C2 B3 B4 B9 -51.3(3) . . . . ?
B7 B3 B4 B9 7.8(3) . . . . ?
B8 B3 B4 B9 40.5(2) . . . . ?
B8 B4 B5 C1 104.4(3) . . . . ?
B9 B4 B5 C1 143.1(2) . . . . ?
B3 B4 B5 C1 40.5(2) . . . . ?
C1 B4 B5 B10 -105.1(3) . . . . ?
B8 B4 B5 B10 -0.8(3) . . . . ?
B9 B4 B5 B10 37.9(2) . . . . ?
B3 B4 B5 B10 -64.7(3) . . . . ?
C1 B4 B5 B9 -143.1(2) . . . . ?
B8 B4 B5 B9 -38.7(2) . . . . ?
B3 B4 B5 B9 -102.6(2) . . . . ?
C1 B4 B5 B6 -40.8(2) . . . . ?
B8 B4 B5 B6 63.6(3) . . . . ?
B9 B4 B5 B6 102.3(2) . . . . ?
B3 B4 B5 B6 -0.3(3) . . . . ?
C1 B5 B6 C2 -50.1(2) . . . . ?
B10 B5 B6 C2 91.9(3) . . . . ?
B4 B5 B6 C2 -10.8(3) . . . . ?
B9 B5 B6 C2 52.0(3) . . . . ?
B10 B5 B6 C1 142.0(2) . . . . ?
B4 B5 B6 C1 39.3(2) . . . . ?
B9 B5 B6 C1 102.0(2) . . . . ?
C1 B5 B6 B11 -109.1(2) . . . . ?
B10 B5 B6 B11 32.8(2) . . . . ?
B4 B5 B6 B11 -69.9(3) . . . . ?
B9 B5 B6 B11 -7.1(3) . . . . ?
C1 B5 B6 B10 -142.0(2) . . . . ?
B4 B5 B6 B10 -102.7(2) . . . . ?
B9 B5 B6 B10 -39.9(2) . . . . ?
C1 B3 B7 C2 -48.6(2) . . . . ?
B4 B3 B7 C2 -108.8(3) . . . . ?
B8 B3 B7 C2 -141.5(2) . . . . ?
C1 B3 B7 B8 92.9(3) . . . . ?
C2 B3 B7 B8 141.5(2) . . . . ?
B4 B3 B7 B8 32.7(2) . . . . ?
C1 B3 B7 B11 -9.5(3) . . . . ?
C2 B3 B7 B11 39.1(2) . . . . ?
B4 B3 B7 B11 -69.8(3) . . . . ?
B8 B3 B7 B11 -102.5(2) . . . . ?
C1 B3 B7 B12 52.9(3) . . . . ?
C2 B3 B7 B12 101.5(3) . . . . ?
B4 B3 B7 B12 -7.3(3) . . . . ?
B8 B3 B7 B12 -40.0(2) . . . . ?
C1 B4 B8 B7 -0.8(3) . . . . ?
B5 B4 B8 B7 -61.9(3) . . . . ?
B9 B4 B8 B7 -100.4(3) . . . . ?
B3 B4 B8 B7 34.3(2) . . . . ?
C1 B4 B8 B12 64.7(3) . . . . ?
B5 B4 B8 B12 3.5(3) . . . . ?
B9 B4 B8 B12 -34.9(2) . . . . ?
B3 B4 B8 B12 99.8(3) . . . . ?
C1 B4 B8 B9 99.6(3) . . . . ?
B5 B4 B8 B9 38.5(2) . . . . ?
B3 B4 B8 B9 134.7(3) . . . . ?
C1 B4 B8 B3 -35.1(2) . . . . ?
B5 B4 B8 B3 -96.2(3) . . . . ?
B9 B4 B8 B3 -134.7(3) . . . . ?
C2 B7 B8 B4 1.6(3) . . . . ?
B11 B7 B8 B4 62.6(3) . . . . ?
B3 B7 B8 B4 -34.3(2) . . . . ?
B12 B7 B8 B4 100.6(3) . . . . ?
C2 B7 B8 B12 -98.9(3) . . . . ?
B11 B7 B8 B12 -37.9(2) . . . . ?
B3 B7 B8 B12 -134.9(2) . . . . ?
C2 B7 B8 B9 -63.3(3) . . . . ?
B11 B7 B8 B9 -2.2(3) . . . . ?
B3 B7 B8 B9 -99.2(3) . . . . ?
B12 B7 B8 B9 35.7(2) . . . . ?
C2 B7 B8 B3 36.0(2) . . . . ?
B11 B7 B8 B3 97.0(2) . . . . ?
B12 B7 B8 B3 134.9(2) . . . . ?
C1 B3 B8 B4 32.0(2) . . . . ?
C2 B3 B8 B4 110.9(2) . . . . ?
B7 B3 B8 B4 142.7(3) . . . . ?
C1 B3 B8 B7 -110.7(2) . . . . ?
C2 B3 B8 B7 -31.8(2) . . . . ?
B4 B3 B8 B7 -142.7(3) . . . . ?
C1 B3 B8 B12 -70.1(3) . . . . ?
C2 B3 B8 B12 8.8(3) . . . . ?
B7 B3 B8 B12 40.6(2) . . . . ?
B4 B3 B8 B12 -102.1(3) . . . . ?
C1 B3 B8 B9 -8.4(3) . . . . ?
C2 B3 B8 B9 70.6(3) . . . . ?
B7 B3 B8 B9 102.4(3) . . . . ?
B4 B3 B8 B9 -40.4(2) . . . . ?
C1 B4 B9 B12 -69.1(3) . . . . ?
B8 B4 B9 B12 35.6(2) . . . . ?
B5 B4 B9 B12 -101.3(3) . . . . ?
B3 B4 B9 B12 -5.3(3) . . . . ?
C1 B4 B9 B10 -4.9(3) . . . . ?
B8 B4 B9 B10 99.8(3) . . . . ?
B5 B4 B9 B10 -37.1(2) . . . . ?
B3 B4 B9 B10 58.9(3) . . . . ?
C1 B4 B9 B5 32.2(2) . . . . ?
B8 B4 B9 B5 136.9(3) . . . . ?
B3 B4 B9 B5 96.1(3) . . . . ?
C1 B4 B9 B8 -104.7(3) . . . . ?
B5 B4 B9 B8 -136.9(3) . . . . ?
B3 B4 B9 B8 -40.9(2) . . . . ?
C1 B5 B9 B12 68.6(3) . . . . ?
B10 B5 B9 B12 -36.4(2) . . . . ?
B4 B5 B9 B12 101.1(3) . . . . ?
B6 B5 B9 B12 4.2(3) . . . . ?
C1 B5 B9 B10 105.0(3) . . . . ?
B4 B5 B9 B10 137.5(2) . . . . ?
B6 B5 B9 B10 40.7(2) . . . . ?
C1 B5 B9 B4 -32.5(2) . . . . ?
B10 B5 B9 B4 -137.5(2) . . . . ?
B6 B5 B9 B4 -96.9(2) . . . . ?
C1 B5 B9 B8 5.0(3) . . . . ?
B10 B5 B9 B8 -100.1(3) . . . . ?
B4 B5 B9 B8 37.4(2) . . . . ?
B6 B5 B9 B8 -59.4(3) . . . . ?
B4 B8 B9 B12 -140.7(3) . . . . ?
B7 B8 B9 B12 -36.7(2) . . . . ?
B3 B8 B9 B12 -100.4(3) . . . . ?
B4 B8 B9 B10 -99.6(3) . . . . ?
B7 B8 B9 B10 4.3(3) . . . . ?
B12 B8 B9 B10 41.1(2) . . . . ?
B3 B8 B9 B10 -59.4(3) . . . . ?
B7 B8 B9 B4 103.9(3) . . . . ?
B12 B8 B9 B4 140.7(3) . . . . ?
B3 B8 B9 B4 40.2(2) . . . . ?
B4 B8 B9 B5 -37.9(2) . . . . ?
B7 B8 B9 B5 66.0(3) . . . . ?
B12 B8 B9 B5 102.8(3) . . . . ?
B3 B8 B9 B5 2.3(3) . . . . ?
C1 B5 B10 B11 0.9(4) . . . . ?
B4 B5 B10 B11 62.6(3) . . . . ?
B9 B5 B10 B11 100.6(3) . . . . ?
B6 B5 B10 B11 -34.5(2) . . . . ?
C1 B5 B10 B9 -99.7(3) . . . . ?
B4 B5 B10 B9 -38.0(2) . . . . ?
B6 B5 B10 B9 -135.1(2) . . . . ?
C1 B5 B10 B12 -64.0(3) . . . . ?
B4 B5 B10 B12 -2.3(3) . . . . ?
B9 B5 B10 B12 35.6(2) . . . . ?
B6 B5 B10 B12 -99.5(3) . . . . ?
C1 B5 B10 B6 35.5(2) . . . . ?
B4 B5 B10 B6 97.2(2) . . . . ?
B9 B5 B10 B6 135.1(2) . . . . ?
B12 B9 B10 B5 140.0(2) . . . . ?
B4 B9 B10 B5 37.5(2) . . . . ?
B8 B9 B10 B5 99.1(3) . . . . ?
B12 B9 B10 B11 36.0(2) . . . . ?
B4 B9 B10 B11 -66.4(3) . . . . ?
B5 B9 B10 B11 -103.9(3) . . . . ?
B8 B9 B10 B11 -4.8(3) . . . . ?
B4 B9 B10 B12 -102.4(2) . . . . ?
B5 B9 B10 B12 -140.0(2) . . . . ?
B8 B9 B10 B12 -40.8(2) . . . . ?
B12 B9 B10 B6 100.0(2) . . . . ?
B4 B9 B10 B6 -2.4(3) . . . . ?
B5 B9 B10 B6 -40.0(2) . . . . ?
B8 B9 B10 B6 59.2(3) . . . . ?
C2 B6 B10 B5 -110.8(2) . . . . ?
C1 B6 B10 B5 -31.8(2) . . . . ?
B11 B6 B10 B5 -142.5(3) . . . . ?
C2 B6 B10 B11 31.7(2) . . . . ?
C1 B6 B10 B11 110.7(2) . . . . ?
B5 B6 B10 B11 142.5(3) . . . . ?
C2 B6 B10 B9 -70.5(3) . . . . ?
C1 B6 B10 B9 8.5(3) . . . . ?
B5 B6 B10 B9 40.3(2) . . . . ?
B11 B6 B10 B9 -102.2(3) . . . . ?
C2 B6 B10 B12 -8.4(3) . . . . ?
C1 B6 B10 B12 70.5(3) . . . . ?
B5 B6 B10 B12 102.4(3) . . . . ?
B11 B6 B10 B12 -40.1(2) . . . . ?
B5 B10 B11 C2 -0.9(4) . . . . ?
B9 B10 B11 C2 64.3(3) . . . . ?
B12 B10 B11 C2 99.7(3) . . . . ?
B6 B10 B11 C2 -35.4(2) . . . . ?
B5 B10 B11 B7 -61.8(3) . . . . ?
B9 B10 B11 B7 3.5(3) . . . . ?
B12 B10 B11 B7 38.8(2) . . . . ?
B6 B10 B11 B7 -96.3(2) . . . . ?
B5 B10 B11 B12 -100.6(3) . . . . ?
B9 B10 B11 B12 -35.3(2) . . . . ?
B6 B10 B11 B12 -135.1(2) . . . . ?
B5 B10 B11 B6 34.5(2) . . . . ?
B9 B10 B11 B6 99.7(3) . . . . ?
B12 B10 B11 B6 135.1(2) . . . . ?
B8 B7 B11 C2 -105.0(3) . . . . ?
B3 B7 B11 C2 -41.1(2) . . . . ?
B12 B7 B11 C2 -143.0(3) . . . . ?
C2 B7 B11 B10 104.2(3) . . . . ?
B8 B7 B11 B10 -0.8(3) . . . . ?
B3 B7 B11 B10 63.2(3) . . . . ?
B12 B7 B11 B10 -38.8(2) . . . . ?
C2 B7 B11 B12 143.0(3) . . . . ?
B8 B7 B11 B12 38.0(2) . . . . ?
B3 B7 B11 B12 101.9(3) . . . . ?
C2 B7 B11 B6 40.4(2) . . . . ?
B8 B7 B11 B6 -64.6(3) . . . . ?
B3 B7 B11 B6 -0.7(3) . . . . ?
B12 B7 B11 B6 -102.6(2) . . . . ?
C1 B6 B11 C2 49.3(2) . . . . ?
B5 B6 B11 C2 109.0(3) . . . . ?
B10 B6 B11 C2 141.7(3) . . . . ?
C2 B6 B11 B10 -141.7(3) . . . . ?
C1 B6 B11 B10 -92.4(3) . . . . ?
B5 B6 B11 B10 -32.7(2) . . . . ?
C2 B6 B11 B7 -38.6(2) . . . . ?
C1 B6 B11 B7 10.7(3) . . . . ?
B5 B6 B11 B7 70.3(3) . . . . ?
B10 B6 B11 B7 103.1(3) . . . . ?
C2 B6 B11 B12 -101.6(3) . . . . ?
C1 B6 B11 B12 -52.3(3) . . . . ?
B5 B6 B11 B12 7.3(3) . . . . ?
B10 B6 B11 B12 40.1(2) . . . . ?
B10 B9 B12 B8 -133.9(3) . . . . ?
B4 B9 B12 B8 -34.9(2) . . . . ?
B5 B9 B12 B8 -98.3(3) . . . . ?
B4 B9 B12 B10 99.1(3) . . . . ?
B5 B9 B12 B10 35.6(2) . . . . ?
B8 B9 B12 B10 133.9(3) . . . . ?
B10 B9 B12 B11 -35.2(2) . . . . ?
B4 B9 B12 B11 63.8(3) . . . . ?
B5 B9 B12 B11 0.4(3) . . . . ?
B8 B9 B12 B11 98.7(3) . . . . ?
B10 B9 B12 B7 -98.3(3) . . . . ?
B4 B9 B12 B7 0.7(3) . . . . ?
B5 B9 B12 B7 -62.7(3) . . . . ?
B8 B9 B12 B7 35.6(2) . . . . ?
B4 B8 B12 B9 35.7(2) . . . . ?
B7 B8 B12 B9 139.8(3) . . . . ?
B3 B8 B12 B9 99.6(3) . . . . ?
B4 B8 B12 B10 -4.9(3) . . . . ?
B7 B8 B12 B10 99.2(3) . . . . ?
B9 B8 B12 B10 -40.6(2) . . . . ?
B3 B8 B12 B10 59.0(3) . . . . ?
B4 B8 B12 B11 -66.6(3) . . . . ?
B7 B8 B12 B11 37.5(2) . . . . ?
B9 B8 B12 B11 -102.3(3) . . . . ?
B3 B8 B12 B11 -2.7(3) . . . . ?
B4 B8 B12 B7 -104.0(3) . . . . ?
B9 B8 B12 B7 -139.8(3) . . . . ?
B3 B8 B12 B7 -40.2(2) . . . . ?
B5 B10 B12 B9 -36.5(2) . . . . ?
B11 B10 B12 B9 -140.3(2) . . . . ?
B6 B10 B12 B9 -100.3(3) . . . . ?
B5 B10 B12 B8 4.4(3) . . . . ?
B11 B10 B12 B8 -99.4(3) . . . . ?
B9 B10 B12 B8 40.9(2) . . . . ?
B6 B10 B12 B8 -59.3(3) . . . . ?
B5 B10 B12 B11 103.8(3) . . . . ?
B9 B10 B12 B11 140.3(2) . . . . ?
B6 B10 B12 B11 40.0(2) . . . . ?
B5 B10 B12 B7 65.9(3) . . . . ?
B11 B10 B12 B7 -37.9(2) . . . . ?
B9 B10 B12 B7 102.4(3) . . . . ?
B6 B10 B12 B7 2.1(3) . . . . ?
C2 B11 B12 B9 -68.9(3) . . . . ?
B10 B11 B12 B9 35.7(2) . . . . ?
B7 B11 B12 B9 -101.0(3) . . . . ?
B6 B11 B12 B9 -4.8(3) . . . . ?
C2 B11 B12 B8 -4.9(3) . . . . ?
B10 B11 B12 B8 99.6(3) . . . . ?
B7 B11 B12 B8 -37.1(2) . . . . ?
B6 B11 B12 B8 59.1(3) . . . . ?
C2 B11 B12 B10 -104.6(3) . . . . ?
B7 B11 B12 B10 -136.7(2) . . . . ?
B6 B11 B12 B10 -40.5(2) . . . . ?
C2 B11 B12 B7 32.2(2) . . . . ?
B10 B11 B12 B7 136.7(2) . . . . ?
B6 B11 B12 B7 96.2(2) . . . . ?
C2 B7 B12 B9 68.7(3) . . . . ?
B8 B7 B12 B9 -36.5(2) . . . . ?
B11 B7 B12 B9 100.9(3) . . . . ?
B3 B7 B12 B9 4.1(3) . . . . ?
C2 B7 B12 B8 105.2(3) . . . . ?
B11 B7 B12 B8 137.4(3) . . . . ?
B3 B7 B12 B8 40.6(2) . . . . ?
C2 B7 B12 B10 5.5(3) . . . . ?
B8 B7 B12 B10 -99.7(3) . . . . ?
B11 B7 B12 B10 37.7(2) . . . . ?
B3 B7 B12 B10 -59.1(3) . . . . ?
C2 B7 B12 B11 -32.2(2) . . . . ?
B8 B7 B12 B11 -137.4(3) . . . . ?
B3 B7 B12 B11 -96.8(3) . . . . ?
B10 B5 C1 C11 -147.9(3) . . . . ?
B4 B5 C1 C11 114.3(3) . . . . ?
B9 B5 C1 C11 147.7(3) . . . . ?
B6 B5 C1 C11 -112.1(3) . . . . ?
B10 B5 C1 B4 97.8(3) . . . . ?
B9 B5 C1 B4 33.4(2) . . . . ?
B6 B5 C1 B4 133.6(2) . . . . ?
B10 B5 C1 B3 53.6(3) . . . . ?
B4 B5 C1 B3 -44.2(2) . . . . ?
B9 B5 C1 B3 -10.8(3) . . . . ?
B6 B5 C1 B3 89.4(2) . . . . ?
B10 B5 C1 B6 -35.8(2) . . . . ?
B4 B5 C1 B6 -133.6(2) . . . . ?
B9 B5 C1 B6 -100.2(3) . . . . ?
B10 B5 C1 C2 -0.5(3) . . . . ?
B4 B5 C1 C2 -98.3(2) . . . . ?
B9 B5 C1 C2 -64.9(3) . . . . ?
B6 B5 C1 C2 35.26(18) . . . . ?
B8 B4 C1 C11 152.6(2) . . . . ?
B5 B4 C1 C11 -109.3(3) . . . . ?
B9 B4 C1 C11 -142.6(2) . . . . ?
B3 B4 C1 C11 117.2(3) . . . . ?
B8 B4 C1 B5 -98.1(3) . . . . ?
B9 B4 C1 B5 -33.3(2) . . . . ?
B3 B4 C1 B5 -133.5(2) . . . . ?
B8 B4 C1 B3 35.4(2) . . . . ?
B5 B4 C1 B3 133.5(2) . . . . ?
B9 B4 C1 B3 100.2(2) . . . . ?
B8 B4 C1 B6 -54.0(3) . . . . ?
B5 B4 C1 B6 44.1(2) . . . . ?
B9 B4 C1 B6 10.9(3) . . . . ?
B3 B4 C1 B6 -89.4(2) . . . . ?
B8 B4 C1 C2 -0.2(3) . . . . ?
B5 B4 C1 C2 97.9(2) . . . . ?
B9 B4 C1 C2 64.6(2) . . . . ?
B3 B4 C1 C2 -35.62(18) . . . . ?
C2 B3 C1 C11 114.1(3) . . . . ?
B7 B3 C1 C11 153.5(3) . . . . ?
B4 B3 C1 C11 -111.8(3) . . . . ?
B8 B3 C1 C11 -144.6(3) . . . . ?
C2 B3 C1 B5 -89.3(2) . . . . ?
B7 B3 C1 B5 -49.8(3) . . . . ?
B4 B3 C1 B5 44.9(2) . . . . ?
B8 B3 C1 B5 12.0(3) . . . . ?
C2 B3 C1 B4 -134.1(2) . . . . ?
B7 B3 C1 B4 -94.7(3) . . . . ?
B8 B3 C1 B4 -32.9(2) . . . . ?
C2 B3 C1 B6 -24.4(2) . . . . ?
B7 B3 C1 B6 15.0(3) . . . . ?
B4 B3 C1 B6 109.7(2) . . . . ?
B8 B3 C1 B6 76.8(3) . . . . ?
B7 B3 C1 C2 39.4(2) . . . . ?
B4 B3 C1 C2 134.1(2) . . . . ?
B8 B3 C1 C2 101.3(2) . . . . ?
C2 B6 C1 C11 -116.7(3) . . . . ?
B5 B6 C1 C11 109.0(3) . . . . ?
B11 B6 C1 C11 -156.8(2) . . . . ?
B10 B6 C1 C11 141.8(2) . . . . ?
C2 B6 C1 B5 134.2(2) . . . . ?
B11 B6 C1 B5 94.2(3) . . . . ?
B10 B6 C1 B5 32.8(2) . . . . ?
C2 B6 C1 B4 89.4(2) . . . . ?
B5 B6 C1 B4 -44.8(2) . . . . ?
B11 B6 C1 B4 49.4(3) . . . . ?
B10 B6 C1 B4 -12.1(3) . . . . ?
C2 B6 C1 B3 24.6(2) . . . . ?
B5 B6 C1 B3 -109.7(2) . . . . ?
B11 B6 C1 B3 -15.4(3) . . . . ?
B10 B6 C1 B3 -76.9(2) . . . . ?
B5 B6 C1 C2 -134.2(2) . . . . ?
B11 B6 C1 C2 -40.0(2) . . . . ?
B10 B6 C1 C2 -101.5(2) . . . . ?
B5 C1 C11 C111 50.5(3) . . . . ?
B4 C1 C11 C111 127.2(3) . . . . ?
B3 C1 C11 C111 -154.3(3) . . . . ?
B6 C1 C11 C111 -23.8(3) . . . . ?
C2 C1 C11 C111 -87.4(3) . . . . ?
B5 C1 C11 C12 172.1(3) . . . . ?
B4 C1 C11 C12 -111.2(3) . . . . ?
B3 C1 C11 C12 -32.8(4) . . . . ?
B6 C1 C11 C12 97.7(3) . . . . ?
C2 C1 C11 C12 34.2(4) . . . . ?
B5 C1 C11 C16 -66.3(3) . . . . ?
B4 C1 C11 C16 10.4(3) . . . . ?
B3 C1 C11 C16 88.9(3) . . . . ?
B6 C1 C11 C16 -140.6(2) . . . . ?
C2 C1 C11 C16 155.8(2) . . . . ?
C111 C11 C12 C13 -160.3(2) . . . . ?
C16 C11 C12 C13 -45.0(3) . . . . ?
C1 C11 C12 C13 77.9(3) . . . . ?
C11 C12 C13 C14 56.3(4) . . . . ?
C12 C13 C14 C15 -59.6(3) . . . . ?
C13 C14 C15 C16 57.8(3) . . . . ?
C14 C15 C16 C11 -52.1(4) . . . . ?
C111 C11 C16 C15 158.7(3) . . . . ?
C12 C11 C16 C15 42.8(4) . . . . ?
C1 C11 C16 C15 -83.7(3) . . . . ?
C12 C11 C111 C115 -31.0(4) . . . . ?
C16 C11 C111 C115 -146.4(3) . . . . ?
C1 C11 C111 C115 95.2(4) . . . . ?
C12 C11 C111 C112 151.8(3) . . . . ?
C16 C11 C111 C112 36.4(4) . . . . ?
C1 C11 C111 C112 -82.1(3) . . . . ?
C12 C11 C111 Fe1 62.2(3) . . . . ?
C16 C11 C111 Fe1 -53.2(3) . . . . ?
C1 C11 C111 Fe1 -171.7(2) . . . . ?
C119 Fe1 C111 C115 34.7(6) . . . . ?
C118 Fe1 C111 C115 -158.1(4) . . . . ?
C114 Fe1 C111 C115 -37.9(2) . . . . ?
C113 Fe1 C111 C115 -81.8(2) . . . . ?
C117 Fe1 C111 C115 161.7(2) . . . . ?
C112 Fe1 C111 C115 -119.7(3) . . . . ?
C120 Fe1 C111 C115 75.6(3) . . . . ?
C116 Fe1 C111 C115 118.5(2) . . . . ?
C119 Fe1 C111 C112 154.4(5) . . . . ?
C118 Fe1 C111 C112 -38.4(5) . . . . ?
C114 Fe1 C111 C112 81.8(2) . . . . ?
C115 Fe1 C111 C112 119.7(3) . . . . ?
C113 Fe1 C111 C112 37.93(19) . . . . ?
C117 Fe1 C111 C112 -78.6(2) . . . . ?
C120 Fe1 C111 C112 -164.7(2) . . . . ?
C116 Fe1 C111 C112 -121.8(2) . . . . ?
C119 Fe1 C111 C11 -88.2(6) . . . . ?
C118 Fe1 C111 C11 79.0(5) . . . . ?
C114 Fe1 C111 C11 -160.8(3) . . . . ?
C115 Fe1 C111 C11 -122.9(4) . . . . ?
C113 Fe1 C111 C11 155.4(3) . . . . ?
C117 Fe1 C111 C11 38.8(3) . . . . ?
C112 Fe1 C111 C11 117.4(3) . . . . ?
C120 Fe1 C111 C11 -47.3(4) . . . . ?
C116 Fe1 C111 C11 -4.3(3) . . . . ?
C115 C111 C112 C113 -2.3(3) . . . . ?
C11 C111 C112 C113 175.4(3) . . . . ?
Fe1 C111 C112 C113 -59.8(2) . . . . ?
C115 C111 C112 Fe1 57.4(2) . . . . ?
C11 C111 C112 Fe1 -124.8(3) . . . . ?
C119 Fe1 C112 C113 -39.4(5) . . . . ?
C118 Fe1 C112 C113 -76.2(2) . . . . ?
C114 Fe1 C112 C113 37.65(19) . . . . ?
C115 Fe1 C112 C113 81.8(2) . . . . ?
C117 Fe1 C112 C113 -119.0(2) . . . . ?
C120 Fe1 C112 C113 164.3(5) . . . . ?
C116 Fe1 C112 C113 -160.5(2) . . . . ?
C111 Fe1 C112 C113 119.0(3) . . . . ?
C119 Fe1 C112 C111 -158.4(4) . . . . ?
C118 Fe1 C112 C111 164.8(2) . . . . ?
C114 Fe1 C112 C111 -81.4(2) . . . . ?
C115 Fe1 C112 C111 -37.26(19) . . . . ?
C113 Fe1 C112 C111 -119.0(3) . . . . ?
C117 Fe1 C112 C111 121.9(2) . . . . ?
C120 Fe1 C112 C111 45.3(6) . . . . ?
C116 Fe1 C112 C111 80.4(2) . . . . ?
C111 C112 C113 C114 1.6(4) . . . . ?
Fe1 C112 C113 C114 -59.2(2) . . . . ?
C111 C112 C113 Fe1 60.8(2) . . . . ?
C119 Fe1 C113 C114 -77.8(2) . . . . ?
C118 Fe1 C113 C114 -119.7(2) . . . . ?
C115 Fe1 C113 C114 37.97(19) . . . . ?
C117 Fe1 C113 C114 -159.6(2) . . . . ?
C112 Fe1 C113 C114 119.2(3) . . . . ?
C120 Fe1 C113 C114 -49.4(4) . . . . ?
C116 Fe1 C113 C114 175.1(4) . . . . ?
C111 Fe1 C113 C114 81.5(2) . . . . ?
C119 Fe1 C113 C112 162.9(2) . . . . ?
C118 Fe1 C113 C112 121.1(2) . . . . ?
C114 Fe1 C113 C112 -119.2(3) . . . . ?
C115 Fe1 C113 C112 -81.26(19) . . . . ?
C117 Fe1 C113 C112 81.2(2) . . . . ?
C120 Fe1 C113 C112 -168.6(3) . . . . ?
C116 Fe1 C113 C112 55.8(5) . . . . ?
C111 Fe1 C113 C112 -37.72(18) . . . . ?
C112 C113 C114 C115 -0.1(4) . . . . ?
Fe1 C113 C114 C115 -59.4(2) . . . . ?
C112 C113 C114 Fe1 59.3(2) . . . . ?
C119 Fe1 C114 C113 118.2(2) . . . . ?
C118 Fe1 C114 C113 77.2(3) . . . . ?
C115 Fe1 C114 C113 -119.0(3) . . . . ?
C117 Fe1 C114 C113 51.3(5) . . . . ?
C112 Fe1 C114 C113 -37.81(18) . . . . ?
C120 Fe1 C114 C113 158.6(2) . . . . ?
C116 Fe1 C114 C113 -175.7(4) . . . . ?
C111 Fe1 C114 C113 -81.6(2) . . . . ?
C119 Fe1 C114 C115 -122.8(2) . . . . ?
C118 Fe1 C114 C115 -163.8(2) . . . . ?
C113 Fe1 C114 C115 119.0(3) . . . . ?
C117 Fe1 C114 C115 170.3(4) . . . . ?
C112 Fe1 C114 C115 81.2(2) . . . . ?
C120 Fe1 C114 C115 -82.4(3) . . . . ?
C116 Fe1 C114 C115 -56.7(5) . . . . ?
C111 Fe1 C114 C115 37.40(19) . . . . ?
C113 C114 C115 C111 -1.3(4) . . . . ?
Fe1 C114 C115 C111 -60.9(2) . . . . ?
C113 C114 C115 Fe1 59.6(2) . . . . ?
C112 C111 C115 C114 2.3(3) . . . . ?
C11 C111 C115 C114 -175.4(3) . . . . ?
Fe1 C111 C115 C114 59.7(2) . . . . ?
C112 C111 C115 Fe1 -57.4(2) . . . . ?
C11 C111 C115 Fe1 124.9(3) . . . . ?
C119 Fe1 C115 C114 74.1(3) . . . . ?
C118 Fe1 C115 C114 39.8(5) . . . . ?
C113 Fe1 C115 C114 -37.8(2) . . . . ?
C117 Fe1 C115 C114 -169.2(4) . . . . ?
C112 Fe1 C115 C114 -81.8(2) . . . . ?
C120 Fe1 C115 C114 116.5(3) . . . . ?
C116 Fe1 C115 C114 157.7(2) . . . . ?
C111 Fe1 C115 C114 -119.3(3) . . . . ?
C119 Fe1 C115 C111 -166.6(2) . . . . ?
C118 Fe1 C115 C111 159.1(4) . . . . ?
C114 Fe1 C115 C111 119.3(3) . . . . ?
C113 Fe1 C115 C111 81.5(2) . . . . ?
C117 Fe1 C115 C111 -49.8(5) . . . . ?
C112 Fe1 C115 C111 37.48(18) . . . . ?
C120 Fe1 C115 C111 -124.2(2) . . . . ?
C116 Fe1 C115 C111 -83.0(2) . . . . ?
C119 Fe1 C116 C120 37.6(3) . . . . ?
C118 Fe1 C116 C120 82.0(3) . . . . ?
C114 Fe1 C116 C120 -35.4(5) . . . . ?
C115 Fe1 C116 C120 -77.0(3) . . . . ?
C113 Fe1 C116 C120 153.3(4) . . . . ?
C117 Fe1 C116 C120 119.5(4) . . . . ?
C112 Fe1 C116 C120 -164.3(2) . . . . ?
C111 Fe1 C116 C120 -120.7(2) . . . . ?
C119 Fe1 C116 C117 -81.9(3) . . . . ?
C118 Fe1 C116 C117 -37.5(3) . . . . ?
C114 Fe1 C116 C117 -154.9(3) . . . . ?
C115 Fe1 C116 C117 163.5(2) . . . . ?
C113 Fe1 C116 C117 33.7(6) . . . . ?
C112 Fe1 C116 C117 76.2(3) . . . . ?
C120 Fe1 C116 C117 -119.5(4) . . . . ?
C111 Fe1 C116 C117 119.8(2) . . . . ?
C120 C116 C117 C118 0.7(4) . . . . ?
Fe1 C116 C117 C118 59.5(3) . . . . ?
C120 C116 C117 Fe1 -58.8(3) . . . . ?
C119 Fe1 C117 C118 -38.3(3) . . . . ?
C114 Fe1 C117 C118 35.6(5) . . . . ?
C115 Fe1 C117 C118 -163.7(4) . . . . ?
C113 Fe1 C117 C118 73.1(3) . . . . ?
C112 Fe1 C117 C118 116.4(2) . . . . ?
C120 Fe1 C117 C118 -82.1(3) . . . . ?
C116 Fe1 C117 C118 -119.3(4) . . . . ?
C111 Fe1 C117 C118 159.0(2) . . . . ?
C119 Fe1 C117 C116 81.1(3) . . . . ?
C118 Fe1 C117 C116 119.3(4) . . . . ?
C114 Fe1 C117 C116 154.9(4) . . . . ?
C115 Fe1 C117 C116 -44.4(5) . . . . ?
C113 Fe1 C117 C116 -167.6(2) . . . . ?
C112 Fe1 C117 C116 -124.3(2) . . . . ?
C120 Fe1 C117 C116 37.2(3) . . . . ?
C111 Fe1 C117 C116 -81.7(3) . . . . ?
C116 C117 C118 C119 -0.8(4) . . . . ?
Fe1 C117 C118 C119 59.4(3) . . . . ?
C116 C117 C118 Fe1 -60.3(2) . . . . ?
C119 Fe1 C118 C117 118.7(4) . . . . ?
C114 Fe1 C118 C117 -165.4(2) . . . . ?
C115 Fe1 C118 C117 165.5(3) . . . . ?
C113 Fe1 C118 C117 -124.2(2) . . . . ?
C112 Fe1 C118 C117 -83.0(3) . . . . ?
C120 Fe1 C118 C117 80.6(3) . . . . ?
C116 Fe1 C118 C117 37.3(2) . . . . ?
C111 Fe1 C118 C117 -54.6(5) . . . . ?
C114 Fe1 C118 C119 76.0(3) . . . . ?
C115 Fe1 C118 C119 46.8(5) . . . . ?
C113 Fe1 C118 C119 117.2(3) . . . . ?
C117 Fe1 C118 C119 -118.7(4) . . . . ?
C112 Fe1 C118 C119 158.3(3) . . . . ?
C120 Fe1 C118 C119 -38.1(3) . . . . ?
C116 Fe1 C118 C119 -81.3(3) . . . . ?
C111 Fe1 C118 C119 -173.3(4) . . . . ?
C117 C118 C119 C120 0.6(4) . . . . ?
Fe1 C118 C119 C120 60.6(3) . . . . ?
C117 C118 C119 Fe1 -60.0(3) . . . . ?
C118 Fe1 C119 C120 -118.2(4) . . . . ?
C114 Fe1 C119 C120 121.2(3) . . . . ?
C115 Fe1 C119 C120 80.7(3) . . . . ?
C113 Fe1 C119 C120 162.4(3) . . . . ?
C117 Fe1 C119 C120 -80.5(3) . . . . ?
C112 Fe1 C119 C120 -169.3(3) . . . . ?
C116 Fe1 C119 C120 -37.1(3) . . . . ?
C111 Fe1 C119 C120 54.9(6) . . . . ?
C114 Fe1 C119 C118 -120.6(3) . . . . ?
C115 Fe1 C119 C118 -161.2(2) . . . . ?
C113 Fe1 C119 C118 -79.5(3) . . . . ?
C117 Fe1 C119 C118 37.7(2) . . . . ?
C112 Fe1 C119 C118 -51.1(5) . . . . ?
C120 Fe1 C119 C118 118.2(4) . . . . ?
C116 Fe1 C119 C118 81.0(3) . . . . ?
C111 Fe1 C119 C118 173.0(4) . . . . ?
C117 C116 C120 C119 -0.3(4) . . . . ?
Fe1 C116 C120 C119 -59.0(3) . . . . ?
C117 C116 C120 Fe1 58.7(2) . . . . ?
C118 C119 C120 C116 -0.2(4) . . . . ?
Fe1 C119 C120 C116 60.0(3) . . . . ?
C118 C119 C120 Fe1 -60.2(3) . . . . ?
C119 Fe1 C120 C116 -119.5(4) . . . . ?
C118 Fe1 C120 C116 -81.0(3) . . . . ?
C114 Fe1 C120 C116 165.4(2) . . . . ?
C115 Fe1 C120 C116 122.2(2) . . . . ?
C113 Fe1 C120 C116 -159.4(3) . . . . ?
C117 Fe1 C120 C116 -37.3(2) . . . . ?
C112 Fe1 C120 C116 46.1(6) . . . . ?
C111 Fe1 C120 C116 80.8(3) . . . . ?
C118 Fe1 C120 C119 38.5(3) . . . . ?
C114 Fe1 C120 C119 -75.2(3) . . . . ?
C115 Fe1 C120 C119 -118.3(3) . . . . ?
C113 Fe1 C120 C119 -39.9(5) . . . . ?
C117 Fe1 C120 C119 82.2(3) . . . . ?
C112 Fe1 C120 C119 165.5(4) . . . . ?
C116 Fe1 C120 C119 119.5(4) . . . . ?
C111 Fe1 C120 C119 -159.7(2) . . . . ?
B8 B7 C2 C21 -149.0(3) . . . . ?
B11 B7 C2 C21 113.6(3) . . . . ?
B3 B7 C2 C21 -113.0(3) . . . . ?
B12 B7 C2 C21 146.8(2) . . . . ?
B8 B7 C2 B11 97.5(3) . . . . ?
B3 B7 C2 B11 133.4(2) . . . . ?
B12 B7 C2 B11 33.2(2) . . . . ?
B8 B7 C2 B6 52.6(3) . . . . ?
B11 B7 C2 B6 -44.8(2) . . . . ?
B3 B7 C2 B6 88.6(2) . . . . ?
B12 B7 C2 B6 -11.6(3) . . . . ?
B8 B7 C2 B3 -36.0(2) . . . . ?
B11 B7 C2 B3 -133.4(2) . . . . ?
B12 B7 C2 B3 -100.2(3) . . . . ?
B8 B7 C2 C1 -1.6(3) . . . . ?
B11 B7 C2 C1 -99.0(2) . . . . ?
B3 B7 C2 C1 34.38(18) . . . . ?
B12 B7 C2 C1 -65.8(3) . . . . ?
B10 B11 C2 C21 149.1(3) . . . . ?
B7 B11 C2 C21 -112.8(3) . . . . ?
B12 B11 C2 C21 -146.3(2) . . . . ?
B6 B11 C2 C21 113.5(3) . . . . ?
B10 B11 C2 B7 -98.1(3) . . . . ?
B12 B11 C2 B7 -33.5(2) . . . . ?
B6 B11 C2 B7 -133.7(2) . . . . ?
B10 B11 C2 B6 35.7(2) . . . . ?
B7 B11 C2 B6 133.7(2) . . . . ?
B12 B11 C2 B6 100.2(3) . . . . ?
B10 B11 C2 B3 -53.4(3) . . . . ?
B7 B11 C2 B3 44.7(2) . . . . ?
B12 B11 C2 B3 11.1(3) . . . . ?
B6 B11 C2 B3 -89.1(2) . . . . ?
B10 B11 C2 C1 0.6(3) . . . . ?
B7 B11 C2 C1 98.6(2) . . . . ?
B12 B11 C2 C1 65.1(2) . . . . ?
B6 B11 C2 C1 -35.11(19) . . . . ?
C1 B6 C2 C21 112.5(3) . . . . ?
B5 B6 C2 C21 153.4(3) . . . . ?
B11 B6 C2 C21 -112.5(3) . . . . ?
B10 B6 C2 C21 -145.5(3) . . . . ?
C1 B6 C2 B7 -89.3(2) . . . . ?
B5 B6 C2 B7 -48.5(3) . . . . ?
B11 B6 C2 B7 45.6(2) . . . . ?
B10 B6 C2 B7 12.6(3) . . . . ?
C1 B6 C2 B11 -134.9(2) . . . . ?
B5 B6 C2 B11 -94.1(3) . . . . ?
B10 B6 C2 B11 -33.0(2) . . . . ?
C1 B6 C2 B3 -24.4(2) . . . . ?
B5 B6 C2 B3 16.4(3) . . . . ?
B11 B6 C2 B3 110.5(2) . . . . ?
B10 B6 C2 B3 77.6(2) . . . . ?
B5 B6 C2 C1 40.8(2) . . . . ?
B11 B6 C2 C1 134.9(2) . . . . ?
B10 B6 C2 C1 102.0(2) . . . . ?
C1 B3 C2 C21 -112.6(3) . . . . ?
B7 B3 C2 C21 111.7(3) . . . . ?
B4 B3 C2 C21 -153.8(3) . . . . ?
B8 B3 C2 C21 144.9(2) . . . . ?
C1 B3 C2 B7 135.7(2) . . . . ?
B4 B3 C2 B7 94.5(3) . . . . ?
B8 B3 C2 B7 33.1(2) . . . . ?
C1 B3 C2 B11 90.0(2) . . . . ?
B7 B3 C2 B11 -45.6(2) . . . . ?
B4 B3 C2 B11 48.8(3) . . . . ?
B8 B3 C2 B11 -12.5(3) . . . . ?
C1 B3 C2 B6 24.5(2) . . . . ?
B7 B3 C2 B6 -111.2(2) . . . . ?
B4 B3 C2 B6 -16.7(3) . . . . ?
B8 B3 C2 B6 -78.0(2) . . . . ?
B7 B3 C2 C1 -135.7(2) . . . . ?
B4 B3 C2 C1 -41.2(2) . . . . ?
B8 B3 C2 C1 -102.5(2) . . . . ?
C11 C1 C2 C21 -4.0(4) . . . . ?
B5 C1 C2 C21 -146.9(3) . . . . ?
B4 C1 C2 C21 146.5(3) . . . . ?
B3 C1 C2 C21 105.3(3) . . . . ?
B6 C1 C2 C21 -105.9(3) . . . . ?
C11 C1 C2 B7 -149.3(3) . . . . ?
B5 C1 C2 B7 67.7(3) . . . . ?
B4 C1 C2 B7 1.1(3) . . . . ?
B3 C1 C2 B7 -40.0(2) . . . . ?
B6 C1 C2 B7 108.7(3) . . . . ?
C11 C1 C2 B11 142.9(3) . . . . ?
B5 C1 C2 B11 0.0(3) . . . . ?
B4 C1 C2 B11 -66.7(3) . . . . ?
B3 C1 C2 B11 -107.8(3) . . . . ?
B6 C1 C2 B11 40.9(2) . . . . ?
C11 C1 C2 B6 102.0(3) . . . . ?
B5 C1 C2 B6 -41.0(2) . . . . ?
B4 C1 C2 B6 -107.6(2) . . . . ?
B3 C1 C2 B6 -148.8(3) . . . . ?
C11 C1 C2 B3 -109.3(3) . . . . ?
B5 C1 C2 B3 107.8(3) . . . . ?
B4 C1 C2 B3 41.1(2) . . . . ?
B6 C1 C2 B3 148.8(3) . . . . ?
B7 C2 C21 C22 -167.0(3) . . . . ?
B11 C2 C21 C22 -88.1(3) . . . . ?
B6 C2 C21 C22 -10.7(3) . . . . ?
B3 C2 C21 C22 116.6(3) . . . . ?
C1 C2 C21 C22 53.2(3) . . . . ?
B7 C2 C21 C211 -48.1(3) . . . . ?
B11 C2 C21 C211 30.8(3) . . . . ?
B6 C2 C21 C211 108.2(3) . . . . ?
B3 C2 C21 C211 -124.5(3) . . . . ?
C1 C2 C21 C211 172.2(2) . . . . ?
B7 C2 C21 C26 71.9(3) . . . . ?
B11 C2 C21 C26 150.8(3) . . . . ?
B6 C2 C21 C26 -131.7(3) . . . . ?
B3 C2 C21 C26 -4.5(3) . . . . ?
C1 C2 C21 C26 -67.8(3) . . . . ?
C211 C21 C22 C23 73.0(3) . . . . ?
C26 C21 C22 C23 -49.4(3) . . . . ?
C2 C21 C22 C23 -170.1(2) . . . . ?
C21 C22 C23 C24 52.1(3) . . . . ?
C22 C23 C24 C25 -53.2(3) . . . . ?
C23 C24 C25 C26 54.0(3) . . . . ?
C24 C25 C26 C21 -53.6(3) . . . . ?
C22 C21 C26 C25 50.3(3) . . . . ?
C211 C21 C26 C25 -71.7(3) . . . . ?
C2 C21 C26 C25 170.7(2) . . . . ?
C22 C21 C211 C215 -160.1(3) . . . . ?
C26 C21 C211 C215 -37.9(4) . . . . ?
C2 C21 C211 C215 81.5(3) . . . . ?
C22 C21 C211 C212 33.7(4) . . . . ?
C26 C21 C211 C212 155.8(3) . . . . ?
C2 C21 C211 C212 -84.8(3) . . . . ?
C22 C21 C211 Fe2 -62.5(4) . . . . ?
C26 C21 C211 Fe2 59.6(4) . . . . ?
C2 C21 C211 Fe2 179.0(2) . . . . ?
C213 Fe2 C211 C215 -82.0(2) . . . . ?
C214 Fe2 C211 C215 -37.50(18) . . . . ?
C218 Fe2 C211 C215 -139.4(4) . . . . ?
C219 Fe2 C211 C215 22.0(4) . . . . ?
C220 Fe2 C211 C215 74.2(2) . . . . ?
C212 Fe2 C211 C215 -119.8(3) . . . . ?
C217 Fe2 C211 C215 167.08(18) . . . . ?
C216 Fe2 C211 C215 120.98(19) . . . . ?
C213 Fe2 C211 C212 37.75(19) . . . . ?
C214 Fe2 C211 C212 82.29(19) . . . . ?
C218 Fe2 C211 C212 -19.6(5) . . . . ?
C219 Fe2 C211 C212 141.8(3) . . . . ?
C220 Fe2 C211 C212 -166.06(19) . . . . ?
C215 Fe2 C211 C212 119.8(3) . . . . ?
C217 Fe2 C211 C212 -73.1(2) . . . . ?
C216 Fe2 C211 C212 -119.23(19) . . . . ?
C213 Fe2 C211 C21 157.1(3) . . . . ?
C214 Fe2 C211 C21 -158.4(3) . . . . ?
C218 Fe2 C211 C21 99.8(4) . . . . ?
C219 Fe2 C211 C21 -98.8(4) . . . . ?
C220 Fe2 C211 C21 -46.7(4) . . . . ?
C212 Fe2 C211 C21 119.4(4) . . . . ?
C215 Fe2 C211 C21 -120.9(4) . . . . ?
C217 Fe2 C211 C21 46.2(4) . . . . ?
C216 Fe2 C211 C21 0.1(4) . . . . ?
C215 C211 C212 C213 -2.2(3) . . . . ?
C21 C211 C212 C213 166.4(3) . . . . ?
Fe2 C211 C212 C213 -58.7(2) . . . . ?
C215 C211 C212 Fe2 56.6(2) . . . . ?
C21 C211 C212 Fe2 -134.8(3) . . . . ?
C214 Fe2 C212 C213 38.69(19) . . . . ?
C218 Fe2 C212 C213 -68.1(2) . . . . ?
C219 Fe2 C212 C213 -30.5(4) . . . . ?
C220 Fe2 C212 C213 167.1(5) . . . . ?
C215 Fe2 C212 C213 82.6(2) . . . . ?
C217 Fe2 C212 C213 -111.7(2) . . . . ?
C216 Fe2 C212 C213 -153.0(2) . . . . ?
C211 Fe2 C212 C213 119.6(3) . . . . ?
C213 Fe2 C212 C211 -119.6(3) . . . . ?
C214 Fe2 C212 C211 -80.86(19) . . . . ?
C218 Fe2 C212 C211 172.37(18) . . . . ?
C219 Fe2 C212 C211 -150.1(3) . . . . ?
C220 Fe2 C212 C211 47.5(6) . . . . ?
C215 Fe2 C212 C211 -37.00(18) . . . . ?
C217 Fe2 C212 C211 128.77(18) . . . . ?
C216 Fe2 C212 C211 87.4(2) . . . . ?
C211 C212 C213 C214 1.1(3) . . . . ?
Fe2 C212 C213 C214 -60.3(2) . . . . ?
C211 C212 C213 Fe2 61.4(2) . . . . ?
C218 Fe2 C213 C214 -116.03(19) . . . . ?
C219 Fe2 C213 C214 -76.5(2) . . . . ?
C220 Fe2 C213 C214 -54.7(4) . . . . ?
C212 Fe2 C213 C214 118.0(3) . . . . ?
C215 Fe2 C213 C214 37.82(18) . . . . ?
C217 Fe2 C213 C214 -154.10(18) . . . . ?
C216 Fe2 C213 C214 -169.4(3) . . . . ?
C211 Fe2 C213 C214 80.85(19) . . . . ?
C214 Fe2 C213 C212 -118.0(3) . . . . ?
C218 Fe2 C213 C212 126.00(19) . . . . ?
C219 Fe2 C213 C212 165.54(18) . . . . ?
C220 Fe2 C213 C212 -172.7(3) . . . . ?
C215 Fe2 C213 C212 -80.15(19) . . . . ?
C217 Fe2 C213 C212 87.9(2) . . . . ?
C216 Fe2 C213 C212 72.6(4) . . . . ?
C211 Fe2 C213 C212 -37.11(18) . . . . ?
C212 C213 C214 C215 0.5(3) . . . . ?
Fe2 C213 C214 C215 -60.7(2) . . . . ?
C212 C213 C214 Fe2 61.1(2) . . . . ?
C213 Fe2 C214 C215 118.6(2) . . . . ?
C218 Fe2 C214 C215 -164.55(17) . . . . ?
C219 Fe2 C214 C215 -124.74(18) . . . . ?
C220 Fe2 C214 C215 -86.43(19) . . . . ?
C212 Fe2 C214 C215 80.26(18) . . . . ?
C217 Fe2 C214 C215 173.7(2) . . . . ?
C216 Fe2 C214 C215 -72.7(4) . . . . ?
C211 Fe2 C214 C215 36.91(16) . . . . ?
C218 Fe2 C214 C213 76.8(2) . . . . ?
C219 Fe2 C214 C213 116.63(19) . . . . ?
C220 Fe2 C214 C213 154.95(18) . . . . ?
C212 Fe2 C214 C213 -38.37(18) . . . . ?
C215 Fe2 C214 C213 -118.6(2) . . . . ?
C217 Fe2 C214 C213 55.1(3) . . . . ?
C216 Fe2 C214 C213 168.7(3) . . . . ?
C211 Fe2 C214 C213 -81.72(19) . . . . ?
C213 C214 C215 C211 -1.9(3) . . . . ?
Fe2 C214 C215 C211 -61.4(2) . . . . ?
C213 C214 C215 Fe2 59.6(2) . . . . ?
C212 C211 C215 C214 2.5(3) . . . . ?
C21 C211 C215 C214 -166.0(3) . . . . ?
Fe2 C211 C215 C214 58.9(2) . . . . ?
C212 C211 C215 Fe2 -56.5(2) . . . . ?
C21 C211 C215 Fe2 135.1(3) . . . . ?
C213 Fe2 C215 C214 -38.40(18) . . . . ?
C218 Fe2 C215 C214 31.6(3) . . . . ?
C219 Fe2 C215 C214 69.2(2) . . . . ?
C220 Fe2 C215 C214 113.08(19) . . . . ?
C212 Fe2 C215 C214 -82.55(19) . . . . ?
C217 Fe2 C215 C214 -167.3(5) . . . . ?
C216 Fe2 C215 C214 154.38(18) . . . . ?
C211 Fe2 C215 C214 -119.8(2) . . . . ?
C213 Fe2 C215 C211 81.37(19) . . . . ?
C214 Fe2 C215 C211 119.8(2) . . . . ?
C218 Fe2 C215 C211 151.4(2) . . . . ?
C219 Fe2 C215 C211 -171.03(17) . . . . ?
C220 Fe2 C215 C211 -127.15(18) . . . . ?
C212 Fe2 C215 C211 37.22(17) . . . . ?
C217 Fe2 C215 C211 -47.6(6) . . . . ?
C216 Fe2 C215 C211 -85.9(2) . . . . ?
C213 Fe2 C216 C217 21.0(4) . . . . ?
C214 Fe2 C216 C217 -138.5(3) . . . . ?
C218 Fe2 C216 C217 -37.74(18) . . . . ?
C219 Fe2 C216 C217 -81.53(19) . . . . ?
C220 Fe2 C216 C217 -120.0(3) . . . . ?
C212 Fe2 C216 C217 74.6(2) . . . . ?
C215 Fe2 C216 C217 167.10(17) . . . . ?
C211 Fe2 C216 C217 121.02(18) . . . . ?
C213 Fe2 C216 C220 141.0(3) . . . . ?
C214 Fe2 C216 C220 -18.5(4) . . . . ?
C218 Fe2 C216 C220 82.3(2) . . . . ?
C219 Fe2 C216 C220 38.50(19) . . . . ?
C212 Fe2 C216 C220 -165.42(18) . . . . ?
C215 Fe2 C216 C220 -72.9(2) . . . . ?
C217 Fe2 C216 C220 120.0(3) . . . . ?
C211 Fe2 C216 C220 -118.95(19) . . . . ?
C220 C216 C217 C218 0.4(4) . . . . ?
Fe2 C216 C217 C218 59.0(2) . . . . ?
C220 C216 C217 Fe2 -58.6(2) . . . . ?
C213 Fe2 C217 C216 -171.27(17) . . . . ?
C214 Fe2 C217 C216 150.4(2) . . . . ?
C218 Fe2 C217 C216 119.1(2) . . . . ?
C219 Fe2 C217 C216 81.32(19) . . . . ?
C220 Fe2 C217 C216 37.26(18) . . . . ?
C212 Fe2 C217 C216 -127.02(18) . . . . ?
C215 Fe2 C217 C216 -47.5(6) . . . . ?
C211 Fe2 C217 C216 -85.8(2) . . . . ?
C213 Fe2 C217 C218 69.6(2) . . . . ?
C214 Fe2 C217 C218 31.3(3) . . . . ?
C219 Fe2 C217 C218 -37.79(18) . . . . ?
C220 Fe2 C217 C218 -81.86(19) . . . . ?
C212 Fe2 C217 C218 113.86(18) . . . . ?
C215 Fe2 C217 C218 -166.6(5) . . . . ?
C216 Fe2 C217 C218 -119.1(2) . . . . ?
C211 Fe2 C217 C218 155.05(17) . . . . ?
C216 C217 C218 C219 0.3(4) . . . . ?
Fe2 C217 C218 C219 60.0(2) . . . . ?
C216 C217 C218 Fe2 -59.8(2) . . . . ?
C213 Fe2 C218 C219 117.2(2) . . . . ?
C214 Fe2 C218 C219 76.6(2) . . . . ?
C220 Fe2 C218 C219 -37.73(19) . . . . ?
C212 Fe2 C218 C219 155.24(19) . . . . ?
C215 Fe2 C218 C219 54.5(3) . . . . ?
C217 Fe2 C218 C219 -118.8(3) . . . . ?
C216 Fe2 C218 C219 -81.5(2) . . . . ?
C211 Fe2 C218 C219 169.8(3) . . . . ?
C213 Fe2 C218 C217 -123.98(18) . . . . ?
C214 Fe2 C218 C217 -164.62(17) . . . . ?
C219 Fe2 C218 C217 118.8(3) . . . . ?
C220 Fe2 C218 C217 81.08(19) . . . . ?
C212 Fe2 C218 C217 -86.0(2) . . . . ?
C215 Fe2 C218 C217 173.3(2) . . . . ?
C216 Fe2 C218 C217 37.33(17) . . . . ?
C211 Fe2 C218 C217 -71.4(4) . . . . ?
C217 C218 C219 C220 -0.8(4) . . . . ?
Fe2 C218 C219 C220 59.7(2) . . . . ?
C217 C218 C219 Fe2 -60.5(2) . . . . ?
C213 Fe2 C219 C218 -75.5(2) . . . . ?
C214 Fe2 C219 C218 -116.1(2) . . . . ?
C220 Fe2 C219 C218 119.3(3) . . . . ?
C212 Fe2 C219 C218 -53.9(4) . . . . ?
C215 Fe2 C219 C218 -154.22(19) . . . . ?
C217 Fe2 C219 C218 37.79(19) . . . . ?
C216 Fe2 C219 C218 81.1(2) . . . . ?
C211 Fe2 C219 C218 -170.4(3) . . . . ?
C213 Fe2 C219 C220 165.2(2) . . . . ?
C214 Fe2 C219 C220 124.6(2) . . . . ?
C218 Fe2 C219 C220 -119.3(3) . . . . ?
C212 Fe2 C219 C220 -173.2(3) . . . . ?
C215 Fe2 C219 C220 86.5(2) . . . . ?
C217 Fe2 C219 C220 -81.5(2) . . . . ?
C216 Fe2 C219 C220 -38.2(2) . . . . ?
C211 Fe2 C219 C220 70.3(4) . . . . ?
C218 C219 C220 C216 1.1(3) . . . . ?
Fe2 C219 C220 C216 60.6(2) . . . . ?
C218 C219 C220 Fe2 -59.5(2) . . . . ?
C217 C216 C220 C219 -0.9(4) . . . . ?
Fe2 C216 C220 C219 -59.9(2) . . . . ?
C217 C216 C220 Fe2 59.0(2) . . . . ?
C213 Fe2 C220 C219 -30.9(4) . . . . ?
C214 Fe2 C220 C219 -69.4(2) . . . . ?
C218 Fe2 C220 C219 37.4(2) . . . . ?
C212 Fe2 C220 C219 168.1(5) . . . . ?
C215 Fe2 C220 C219 -113.1(2) . . . . ?
C217 Fe2 C220 C219 81.1(2) . . . . ?
C216 Fe2 C220 C219 117.9(3) . . . . ?
C211 Fe2 C220 C219 -154.22(19) . . . . ?
C213 Fe2 C220 C216 -148.8(3) . . . . ?
C214 Fe2 C220 C216 172.72(18) . . . . ?
C218 Fe2 C220 C216 -80.5(2) . . . . ?
C219 Fe2 C220 C216 -117.9(3) . . . . ?
C212 Fe2 C220 C216 50.2(6) . . . . ?
C215 Fe2 C220 C216 128.98(19) . . . . ?
C217 Fe2 C220 C216 -36.82(18) . . . . ?
C211 Fe2 C220 C216 87.9(2) . . . . ?
